data_1547543
loop_
_publ_author_name
'Laur, Eva'
'Louyriac, Elisa'
'Dorcet, Vincent'
'Welle, Alexandre'
'Vantomme, Aur\'elien'
'Miserque, Olivier'
'Brusson, Jean-Michel'
'Maron, Laurent'
'Carpentier, Jean-Fran\,cois'
'Kirillov, Evgueni'

_publ_section_title
;
 Substitution Effects in Highly Syndioselective Styrene Polymerization
 Catalysts Based on Single-Component Allyl ansa-Lanthanidocenes: An
 Experimental and Theoretical Study
;
_journal_issue 17
_journal_name_full Macromolecules
_journal_page_first 6539
_journal_paper_doi 10.1021/acs.macromol.7b00853
_journal_volume 50
_journal_year 2017
_chemical_compound_source 'synthesis as described'
_chemical_formula_moiety 'C85 H124 K2 Nd2 Si8'
_chemical_formula_sum 'C85 H124 K2 Nd2 Si8'
_chemical_formula_weight 1737.24
_chemical_name_systematic
;
 ?
;
_space_group_IT_number 2
_symmetry_cell_setting triclinic
_symmetry_Int_Tables_number 2
_symmetry_space_group_name_Hall '-P 1'
_symmetry_space_group_name_H-M 'P -1'
_atom_sites_solution_hydrogens geom
_atom_sites_solution_primary direct
_atom_sites_solution_secondary difmap
_audit_conform_dict_location ftp://ftp.iucr.org/pub/cif_core.dic
_audit_conform_dict_name cif_core.dic
_audit_conform_dict_version 2.4
_audit_creation_date 2015-06-18T18:08:06-00:00
_audit_creation_method 'WinGX routine CIF_UPDATE'
_cell_angle_alpha 73.141(2)
_cell_angle_beta 77.708(2)
_cell_angle_gamma 86.400(2)
_cell_formula_units_Z 2
_cell_length_a 12.3593(5)
_cell_length_b 16.1724(7)
_cell_length_c 24.4754(10)
_cell_measurement_reflns_used 9962
_cell_measurement_temperature 150(2)
_cell_measurement_theta_max 27.07
_cell_measurement_theta_min 2.33
_cell_measurement_wavelength 0.71073
_cell_volume 4574.5(3)
_computing_cell_refinement 'Bruker APEX2 (Bruker, 2006)'
_computing_data_collection 'Bruker APEX2 (Bruker, 2006)'
_computing_data_reduction 'Bruker APEX2 (Bruker, 2006)'
_computing_molecular_graphics 'Ortep-3 for Windows (Farrugia, 1997)'
_computing_publication_material
;
          WinGX publication routines (Farrugia, 2012),
          CRYSCALc (T. Roisnel, local program, 2014)
;
_computing_structure_refinement 'SHELXL-97 (Sheldrick, 1997)'
_computing_structure_solution 'SIR97 (Altomare et al., 1999)'
_diffrn_ambient_temperature 150(2)
_diffrn_detector 'CCD plate'
_diffrn_measured_fraction_theta_full 0.967
_diffrn_measured_fraction_theta_max 0.967
_diffrn_measurement_device_type 'APEXII, Bruker-AXS'
_diffrn_measurement_method 'CCD rotation images, thin slices'
_diffrn_radiation_monochromator graphite
_diffrn_radiation_probe x-ray
_diffrn_radiation_type MoK\a
_diffrn_radiation_wavelength 0.71073
_diffrn_reflns_av_R_equivalents 0.0552
_diffrn_reflns_av_unetI/netI 0.0788
_diffrn_reflns_limit_h_max 16
_diffrn_reflns_limit_h_min -15
_diffrn_reflns_limit_k_max 21
_diffrn_reflns_limit_k_min -21
_diffrn_reflns_limit_l_max 31
_diffrn_reflns_limit_l_min -31
_diffrn_reflns_number 48524
_diffrn_reflns_theta_full 27.68
_diffrn_reflns_theta_max 27.68
_diffrn_reflns_theta_min 2.94
_exptl_absorpt_coefficient_mu 1.357
_exptl_absorpt_correction_T_max 0.947
_exptl_absorpt_correction_T_min 0.789
_exptl_absorpt_correction_type multi-scan
_exptl_absorpt_process_details
;
  [Sheldrick, G.M. (2002). SADABS Bruker AXS Inc., Madison, Wisconsin, USA]
;
_exptl_crystal_colour red
_exptl_crystal_density_diffrn 1.261
_exptl_crystal_density_method 'not measured'
_exptl_crystal_description prism
_exptl_crystal_F_000 1808
_exptl_crystal_size_max 0.6
_exptl_crystal_size_mid 0.3
_exptl_crystal_size_min 0.04
_refine_diff_density_max 1.155
_refine_diff_density_min -1.309
_refine_diff_density_rms 0.116
_refine_ls_extinction_method none
_refine_ls_goodness_of_fit_ref 1.023
_refine_ls_hydrogen_treatment constr
_refine_ls_matrix_type full
_refine_ls_number_parameters 903
_refine_ls_number_reflns 20681
_refine_ls_number_restraints 0
_refine_ls_restrained_S_all 1.023
_refine_ls_R_factor_all 0.0742
_refine_ls_R_factor_gt 0.0433
_refine_ls_shift/su_max 0.004
_refine_ls_shift/su_mean 0
_refine_ls_structure_factor_coef Fsqd
_refine_ls_weighting_details 'calc w=1/[\s^2^(Fo^2^)+(0.0493P)^2^+0.6095P] where P=(Fo^2^+2Fc^2^)/3'
_refine_ls_weighting_scheme calc
_refine_ls_wR_factor_gt 0.0987
_refine_ls_wR_factor_ref 0.1146
_reflns_number_gt 14807
_reflns_number_total 20681
_reflns_threshold_expression >2sigma(I)
_cod_data_source_file ma7b00853_si_002.cif
_cod_data_source_block 1-Nd
_cod_database_code 1547543

loop_
_symmetry_equiv_pos_as_xyz
'x, y, z'
'-x, -y, -z'

loop_
_atom_site_label
_atom_site_type_symbol
_atom_site_fract_x
_atom_site_fract_y
_atom_site_fract_z
_atom_site_U_iso_or_equiv
_atom_site_adp_type
_atom_site_occupancy
_atom_site_symmetry_multiplicity
_atom_site_calc_flag
_atom_site_refinement_flags
Nd1 Nd 0.773068(17) 0.044100(14) 0.295221(8) 0.02103(6) Uani 1 1 d .
C1 C 0.8569(3) 0.0366(3) 0.18662(17) 0.0274(9) Uani 1 1 d .
H1 H 0.8181 0.0705 0.1582 0.033 Uiso 1 1 calc R
C2 C 0.8343(4) -0.0496(3) 0.21777(18) 0.0334(10) Uani 1 1 d .
H2 H 0.7778 -0.0841 0.2145 0.04 Uiso 1 1 calc R
C3 C 0.9097(4) -0.0759(3) 0.25452(19) 0.0365(11) Uani 1 1 d .
H3 H 0.9132 -0.1317 0.2809 0.044 Uiso 1 1 calc R
C4 C 0.9798(3) -0.0057(3) 0.24584(18) 0.0331(10) Uani 1 1 d .
H4 H 1.0394 -0.0064 0.2649 0.04 Uiso 1 1 calc R
C5 C 0.9462(3) 0.0662(3) 0.20370(16) 0.0272(9) Uani 1 1 d .
C6 C 0.9920(3) 0.1585(3) 0.18291(16) 0.0264(9) Uani 1 1 d .
C7 C 0.9960(4) 0.1917(3) 0.11659(17) 0.0332(10) Uani 1 1 d .
H7A H 1.042 0.1529 0.0971 0.05 Uiso 1 1 calc R
H7B H 1.0278 0.2499 0.1014 0.05 Uiso 1 1 calc R
H7C H 0.9209 0.1933 0.1093 0.05 Uiso 1 1 calc R
C8 C 1.1122(3) 0.1573(3) 0.19104(19) 0.0370(11) Uani 1 1 d .
H8A H 1.1143 0.133 0.2324 0.055 Uiso 1 1 calc R
H8B H 1.1413 0.2164 0.1773 0.055 Uiso 1 1 calc R
H8C H 1.1577 0.1217 0.1685 0.055 Uiso 1 1 calc R
C9 C 0.9215(3) 0.2160(3) 0.21737(16) 0.0235(9) Uani 1 1 d .
C10 C 0.8710(3) 0.2981(3) 0.19632(17) 0.0258(9) Uani 1 1 d .
C11 C 0.8519(3) 0.3488(3) 0.14078(17) 0.0310(10) Uani 1 1 d .
H11 H 0.87 0.3259 0.1083 0.037 Uiso 1 1 calc R
C12 C 0.8078(3) 0.4297(3) 0.13406(19) 0.0347(11) Uani 1 1 d .
H12 H 0.7978 0.4623 0.0964 0.042 Uiso 1 1 calc R
C13 C 0.7764(3) 0.4672(3) 0.18016(19) 0.0344(10) Uani 1 1 d .
H13 H 0.7473 0.5242 0.1736 0.041 Uiso 1 1 calc R
C14 C 0.7888(3) 0.4193(3) 0.23541(18) 0.0294(9) Uani 1 1 d .
H14 H 0.7668 0.4431 0.2673 0.035 Uiso 1 1 calc R
C15 C 0.8336(3) 0.3358(3) 0.24432(17) 0.0253(9) Uani 1 1 d .
C16 C 0.8574(3) 0.2753(3) 0.29576(17) 0.0254(9) Uani 1 1 d .
C17 C 0.8366(3) 0.2782(3) 0.35360(17) 0.0301(10) Uani 1 1 d .
H17 H 0.8034 0.328 0.3634 0.036 Uiso 1 1 calc R
C18 C 0.8642(3) 0.2092(3) 0.39617(17) 0.0329(10) Uani 1 1 d .
H18 H 0.8492 0.2108 0.4356 0.039 Uiso 1 1 calc R
C19 C 0.9144(3) 0.1366(3) 0.38164(18) 0.0315(10) Uani 1 1 d .
H19 H 0.9315 0.0886 0.4117 0.038 Uiso 1 1 calc R
C20 C 0.9399(3) 0.1327(3) 0.32425(17) 0.0293(10) Uani 1 1 d .
H20 H 0.9766 0.0834 0.3153 0.035 Uiso 1 1 calc R
C21 C 0.9111(3) 0.2027(3) 0.27879(16) 0.0236(9) Uani 1 1 d .
Si1 Si 0.52937(10) -0.15270(8) 0.35113(5) 0.0312(3) Uani 1 1 d .
C32 C 0.6221(3) -0.0779(3) 0.36377(16) 0.0262(9) Uani 1 1 d .
H32 H 0.6025 -0.0186 0.3574 0.031 Uiso 0.67 1 calc PR
C33 C 0.7207(3) -0.1073(3) 0.38254(16) 0.0268(9) Uani 1 1 d .
H33 H 0.7423 -0.1644 0.3819 0.032 Uiso 0.67 1 calc PR
C34 C 0.7910(3) -0.0634(3) 0.40203(16) 0.0261(9) Uani 1 1 d .
H34 H 0.779 -0.0035 0.3979 0.031 Uiso 0.67 1 calc PR
Si2 Si 0.90730(10) -0.11768(9) 0.43583(5) 0.0335(3) Uani 1 1 d .
C36 C 0.6103(4) -0.2224(3) 0.3083(2) 0.0452(12) Uani 1 1 d .
H36A H 0.6396 -0.1871 0.2685 0.068 Uiso 1 1 calc R
H36B H 0.5621 -0.2675 0.3072 0.068 Uiso 1 1 calc R
H36C H 0.6718 -0.2493 0.3267 0.068 Uiso 1 1 calc R
C37 C 0.4173(4) -0.0937(4) 0.3153(2) 0.0515(14) Uani 1 1 d .
H37A H 0.374 -0.0599 0.3397 0.077 Uiso 1 1 calc R
H37B H 0.3688 -0.1353 0.3101 0.077 Uiso 1 1 calc R
H37C H 0.4501 -0.0549 0.2772 0.077 Uiso 1 1 calc R
C38 C 0.4585(5) -0.2282(4) 0.4218(2) 0.0592(16) Uani 1 1 d .
H38A H 0.5137 -0.2548 0.4451 0.089 Uiso 1 1 calc R
H38B H 0.4202 -0.2734 0.4139 0.089 Uiso 1 1 calc R
H38C H 0.4047 -0.196 0.4434 0.089 Uiso 1 1 calc R
C39 C 1.0511(4) -0.0930(4) 0.3900(2) 0.0677(19) Uani 1 1 d .
H39A H 1.0556 -0.1062 0.353 0.102 Uiso 1 1 calc R
H39B H 1.1051 -0.1284 0.4109 0.102 Uiso 1 1 calc R
H39C H 1.0674 -0.0317 0.3824 0.102 Uiso 1 1 calc R
C40 C 0.9030(4) -0.0900(3) 0.50500(18) 0.0374(11) Uani 1 1 d .
H40A H 0.892 -0.0277 0.4985 0.056 Uiso 1 1 calc R
H40B H 0.9731 -0.107 0.5179 0.056 Uiso 1 1 calc R
H40C H 0.8418 -0.121 0.535 0.056 Uiso 1 1 calc R
C41 C 0.8872(5) -0.2371(3) 0.4555(2) 0.0533(14) Uani 1 1 d .
H41A H 0.8165 -0.253 0.483 0.08 Uiso 1 1 calc R
H41B H 0.9478 -0.2668 0.4736 0.08 Uiso 1 1 calc R
H41C H 0.8867 -0.2541 0.4202 0.08 Uiso 1 1 calc R
Si3 Si 0.56481(9) 0.11453(8) 0.17183(5) 0.0269(3) Uani 1 1 d .
C52 C 0.6291(3) 0.1354(3) 0.22868(16) 0.0221(8) Uani 1 1 d .
H52 H 0.7059 0.1488 0.2183 0.026 Uiso 0.67 1 calc PR
C53 C 0.5749(3) 0.1332(2) 0.28495(16) 0.0208(8) Uani 1 1 d .
H53 H 0.5015 0.1111 0.2965 0.025 Uiso 0.67 1 calc PR
C54 C 0.6143(3) 0.1593(3) 0.32681(17) 0.0236(8) Uani 1 1 d .
H54 H 0.6893 0.1773 0.318 0.028 Uiso 0.67 1 calc PR
Si4 Si 0.52793(10) 0.16051(8) 0.39868(5) 0.0294(3) Uani 1 1 d .
C56 C 0.5941(4) 0.0075(3) 0.1557(2) 0.0410(12) Uani 1 1 d .
H56A H 0.6728 0.0042 0.1382 0.061 Uiso 1 1 calc R
H56B H 0.5491 0.002 0.1285 0.061 Uiso 1 1 calc R
H56C H 0.5759 -0.0394 0.192 0.061 Uiso 1 1 calc R
C57 C 0.4114(4) 0.1237(3) 0.1936(2) 0.0406(12) Uani 1 1 d .
H57A H 0.3839 0.0766 0.2286 0.061 Uiso 1 1 calc R
H57B H 0.377 0.1201 0.1618 0.061 Uiso 1 1 calc R
H57C H 0.3927 0.1793 0.2018 0.061 Uiso 1 1 calc R
C58 C 0.6184(4) 0.2000(3) 0.10300(18) 0.0382(11) Uani 1 1 d .
H58A H 0.5952 0.2569 0.108 0.057 Uiso 1 1 calc R
H58B H 0.5887 0.1908 0.0711 0.057 Uiso 1 1 calc R
H58C H 0.6995 0.1972 0.0937 0.057 Uiso 1 1 calc R
C59 C 0.5901(4) 0.1014(3) 0.46175(17) 0.0358(11) Uani 1 1 d .
H59A H 0.5955 0.0398 0.464 0.054 Uiso 1 1 calc R
H59B H 0.5434 0.1088 0.4978 0.054 Uiso 1 1 calc R
H59C H 0.6642 0.1243 0.4568 0.054 Uiso 1 1 calc R
C60 C 0.3914(4) 0.1106(4) 0.4080(2) 0.0483(14) Uani 1 1 d .
H60A H 0.3523 0.1453 0.3782 0.073 Uiso 1 1 calc R
H60B H 0.3473 0.1082 0.4468 0.073 Uiso 1 1 calc R
H60C H 0.4025 0.0519 0.404 0.073 Uiso 1 1 calc R
C61 C 0.5063(4) 0.2754(3) 0.4009(2) 0.0494(13) Uani 1 1 d .
H61A H 0.5783 0.3039 0.3916 0.074 Uiso 1 1 calc R
H61B H 0.4672 0.2765 0.4399 0.074 Uiso 1 1 calc R
H61C H 0.4622 0.3058 0.3722 0.074 Uiso 1 1 calc R
Nd2 Nd 0.312252(17) 0.655184(14) 0.167699(8) 0.02101(6) Uani 1 1 d .
C71 C 0.2893(4) 0.6810(3) 0.27246(17) 0.0293(10) Uani 1 1 d .
H71 H 0.2251 0.6553 0.2997 0.035 Uiso 1 1 calc R
C72 C 0.2959(4) 0.7648(3) 0.23425(19) 0.0362(11) Uani 1 1 d .
H72 H 0.2369 0.8054 0.231 0.043 Uiso 1 1 calc R
C73 C 0.4041(4) 0.7783(3) 0.20174(18) 0.0368(11) Uani 1 1 d .
H73 H 0.432 0.8296 0.1726 0.044 Uiso 1 1 calc R
C74 C 0.4643(4) 0.7021(3) 0.22012(17) 0.0298(10) Uani 1 1 d .
H74 H 0.5403 0.6931 0.2054 0.036 Uiso 1 1 calc R
C75 C 0.3936(3) 0.6414(3) 0.26381(16) 0.0261(9) Uani 1 1 d .
C76 C 0.4195(3) 0.5488(3) 0.29673(17) 0.0260(9) Uani 1 1 d .
C77 C 0.3736(4) 0.5366(3) 0.36217(17) 0.0355(11) Uani 1 1 d .
H77A H 0.4084 0.5785 0.375 0.053 Uiso 1 1 calc R
H77B H 0.39 0.4779 0.3843 0.053 Uiso 1 1 calc R
H77C H 0.2933 0.5457 0.3688 0.053 Uiso 1 1 calc R
C78 C 0.5461(3) 0.5343(3) 0.29051(19) 0.0345(10) Uani 1 1 d .
H78A H 0.5799 0.5395 0.2496 0.052 Uiso 1 1 calc R
H78B H 0.5605 0.4765 0.3147 0.052 Uiso 1 1 calc R
H78C H 0.5779 0.5778 0.3032 0.052 Uiso 1 1 calc R
C79 C 0.3721(3) 0.4836(3) 0.27327(16) 0.0238(9) Uani 1 1 d .
C80 C 0.4108(3) 0.4763(2) 0.21539(16) 0.0194(8) Uani 1 1 d .
C81 C 0.4832(3) 0.5250(3) 0.16542(16) 0.0239(9) Uani 1 1 d .
H81 H 0.5181 0.5748 0.1669 0.029 Uiso 1 1 calc R
C82 C 0.5045(3) 0.5010(3) 0.11365(17) 0.0268(9) Uani 1 1 d .
H82 H 0.552 0.5358 0.0801 0.032 Uiso 1 1 calc R
C83 C 0.4571(3) 0.4265(3) 0.11021(17) 0.0291(9) Uani 1 1 d .
H83 H 0.4737 0.4106 0.0749 0.035 Uiso 1 1 calc R
C84 C 0.3863(3) 0.3764(3) 0.15839(18) 0.0279(9) Uani 1 1 d .
H84 H 0.3543 0.3259 0.1562 0.033 Uiso 1 1 calc R
C85 C 0.3614(3) 0.3997(3) 0.21035(17) 0.0236(8) Uani 1 1 d .
C86 C 0.2916(3) 0.3603(3) 0.26560(17) 0.0251(9) Uani 1 1 d .
C87 C 0.2291(3) 0.2842(3) 0.2846(2) 0.0359(11) Uani 1 1 d .
H87 H 0.2313 0.2485 0.2596 0.043 Uiso 1 1 calc R
C88 C 0.1647(4) 0.2619(3) 0.3395(2) 0.0444(13) Uani 1 1 d .
H88 H 0.1214 0.2108 0.3529 0.053 Uiso 1 1 calc R
C89 C 0.1630(4) 0.3147(3) 0.3756(2) 0.0456(13) Uani 1 1 d .
H89 H 0.115 0.3 0.4129 0.055 Uiso 1 1 calc R
C90 C 0.2274(4) 0.3866(3) 0.35978(19) 0.0376(11) Uani 1 1 d .
H90 H 0.2261 0.4194 0.3865 0.045 Uiso 1 1 calc R
C91 C 0.2967(3) 0.4126(3) 0.30319(17) 0.0257(9) Uani 1 1 d .
Si5 Si 0.17387(9) 0.54818(8) 0.05985(5) 0.0278(3) Uani 1 1 d .
C102 C 0.1890(3) 0.5516(3) 0.13257(16) 0.0220(8) Uani 1 1 d .
H102 H 0.2545 0.5285 0.1457 0.026 Uiso 0.67 1 calc PR
C103 C 0.1082(3) 0.5868(3) 0.16957(16) 0.0218(8) Uani 1 1 d .
H103 H 0.0482 0.616 0.1533 0.026 Uiso 0.67 1 calc PR
C104 C 0.1061(3) 0.5837(3) 0.22711(16) 0.0238(9) Uani 1 1 d .
H104 H 0.172 0.5676 0.2417 0.029 Uiso 0.67 1 calc PR
Si6 Si -0.01876(10) 0.60937(8) 0.27713(5) 0.0312(3) Uani 1 1 d .
C106 C 0.3052(3) 0.5801(3) 0.00394(17) 0.0364(11) Uani 1 1 d .
H10A H 0.321 0.6411 -0.0021 0.055 Uiso 1 1 calc R
H10B H 0.2966 0.5714 -0.0329 0.055 Uiso 1 1 calc R
H10C H 0.3665 0.5444 0.0176 0.055 Uiso 1 1 calc R
C107 C 0.1418(4) 0.4347(3) 0.0632(2) 0.0466(13) Uani 1 1 d .
H10D H 0.1977 0.3953 0.0796 0.07 Uiso 1 1 calc R
H10E H 0.1423 0.4313 0.0238 0.07 Uiso 1 1 calc R
H10F H 0.0685 0.4182 0.0879 0.07 Uiso 1 1 calc R
C108 C 0.0581(4) 0.6201(4) 0.0366(2) 0.0475(13) Uani 1 1 d .
H10G H -0.0102 0.6028 0.0658 0.071 Uiso 1 1 calc R
H10H H 0.0479 0.6153 -0.001 0.071 Uiso 1 1 calc R
H10I H 0.0757 0.6801 0.0327 0.071 Uiso 1 1 calc R
C109 C -0.1340(4) 0.6462(3) 0.2372(2) 0.0448(12) Uani 1 1 d .
H10J H -0.1184 0.7047 0.2112 0.067 Uiso 1 1 calc R
H10K H -0.2035 0.6462 0.2653 0.067 Uiso 1 1 calc R
H10L H -0.1405 0.6069 0.2142 0.067 Uiso 1 1 calc R
C110 C 0.0003(4) 0.6921(3) 0.3139(2) 0.0487(13) Uani 1 1 d .
H11A H 0.0484 0.6687 0.3419 0.073 Uiso 1 1 calc R
H11B H -0.0718 0.7072 0.3344 0.073 Uiso 1 1 calc R
H11C H 0.0345 0.7439 0.2846 0.073 Uiso 1 1 calc R
C111 C -0.0613(4) 0.5076(4) 0.3360(2) 0.0512(14) Uani 1 1 d .
H11D H -0.0766 0.4631 0.3187 0.077 Uiso 1 1 calc R
H11E H -0.1282 0.5182 0.3628 0.077 Uiso 1 1 calc R
H11F H -0.0015 0.488 0.3574 0.077 Uiso 1 1 calc R
C203 C 0.7786(6) 0.5341(5) 0.4853(3) 0.0657(17) Uani 1 1 d .
H203 H 0.8321 0.5593 0.4982 0.079 Uiso 1 1 calc R
Si7 Si 0.16003(12) 0.87489(9) 0.07699(6) 0.0411(3) Uani 1 1 d .
C122 C 0.2568(4) 0.7816(3) 0.08091(17) 0.0313(10) Uani 1 1 d .
H122 H 0.2276 0.7251 0.0905 0.038 Uiso 0.67 1 calc PR
C123 C 0.3706(3) 0.7924(3) 0.07016(16) 0.0276(9) Uani 1 1 d .
H123 H 0.3954 0.8484 0.067 0.033 Uiso 0.67 1 calc PR
C124 C 0.4531(3) 0.7308(3) 0.06346(16) 0.0261(9) Uani 1 1 d .
H124 H 0.4322 0.6723 0.0713 0.031 Uiso 0.67 1 calc PR
Si8 Si 0.60181(10) 0.75950(8) 0.03988(5) 0.0332(3) Uani 1 1 d .
C126 C 0.0189(5) 0.8395(4) 0.1186(3) 0.077(2) Uani 1 1 d .
H12A H -0.0088 0.7982 0.1025 0.115 Uiso 1 1 calc R
H12B H -0.0304 0.8898 0.1156 0.115 Uiso 1 1 calc R
H12C H 0.0215 0.8119 0.1596 0.115 Uiso 1 1 calc R
C127 C 0.1515(5) 0.9291(4) -0.0007(2) 0.0562(15) Uani 1 1 d .
H12D H 0.226 0.9454 -0.0239 0.084 Uiso 1 1 calc R
H12E H 0.1052 0.9809 -0.0028 0.084 Uiso 1 1 calc R
H12F H 0.1188 0.8892 -0.0162 0.084 Uiso 1 1 calc R
C128 C 0.2099(6) 0.9564(4) 0.1063(3) 0.075(2) Uani 1 1 d .
H12G H 0.2084 0.9314 0.148 0.112 Uiso 1 1 calc R
H12H H 0.1618 1.0073 0.1005 0.112 Uiso 1 1 calc R
H12I H 0.2859 0.9733 0.0857 0.112 Uiso 1 1 calc R
C129 C 0.6225(5) 0.8708(4) 0.0425(4) 0.116(3) Uani 1 1 d .
H12J H 0.5738 0.9107 0.0203 0.175 Uiso 1 1 calc R
H12K H 0.6998 0.8879 0.0255 0.175 Uiso 1 1 calc R
H12L H 0.6047 0.8726 0.0832 0.175 Uiso 1 1 calc R
C130 C 0.6509(4) 0.7534(5) -0.0361(2) 0.088(3) Uani 1 1 d .
H13A H 0.6374 0.6953 -0.0379 0.132 Uiso 1 1 calc R
H13B H 0.7305 0.7658 -0.0483 0.132 Uiso 1 1 calc R
H13C H 0.6109 0.7959 -0.0621 0.132 Uiso 1 1 calc R
C131 C 0.6979(4) 0.6878(4) 0.0826(2) 0.0662(19) Uani 1 1 d .
H13D H 0.6835 0.6943 0.1221 0.099 Uiso 1 1 calc R
H13E H 0.7747 0.7041 0.0633 0.099 Uiso 1 1 calc R
H13F H 0.6858 0.6276 0.0847 0.099 Uiso 1 1 calc R
C201 C 0.8637(7) 0.3925(7) 0.5198(3) 0.158(5) Uani 1 1 d .
H20A H 0.8283 0.3528 0.557 0.237 Uiso 1 1 calc R
H20B H 0.9161 0.4296 0.5267 0.237 Uiso 1 1 calc R
H20C H 0.9033 0.3593 0.4939 0.237 Uiso 1 1 calc R
C202 C 0.7799(8) 0.4456(7) 0.4927(3) 0.106(3) Uani 1 1 d .
C204 C 0.6997(7) 0.5858(6) 0.4590(3) 0.099(3) Uani 1 1 d .
H204 H 0.697 0.646 0.4554 0.119 Uiso 1 1 calc R
C205 C 0.6259(7) 0.5500(6) 0.4384(3) 0.090(2) Uani 1 1 d .
H205 H 0.5745 0.5858 0.4184 0.108 Uiso 1 1 calc R
C206 C 0.6253(7) 0.4647(6) 0.4461(3) 0.091(2) Uani 1 1 d .
H206 H 0.5708 0.4398 0.4336 0.11 Uiso 1 1 calc R
C207 C 0.7050(7) 0.4119(6) 0.4727(3) 0.085(2) Uani 1 1 d .
H207 H 0.7061 0.3517 0.4766 0.102 Uiso 1 1 calc R
K1 K 0.58612(8) 0.32846(7) 0.22500(5) 0.0425(3) Uani 1 1 d .
K2 K 1.06096(8) 0.39547(7) 0.22774(5) 0.0460(3) Uani 1 1 d .

loop_
_atom_site_aniso_label
_atom_site_aniso_U_11
_atom_site_aniso_U_22
_atom_site_aniso_U_33
_atom_site_aniso_U_23
_atom_site_aniso_U_13
_atom_site_aniso_U_12
Nd1 0.02124(11) 0.02222(13) 0.01904(11) -0.00560(9) -0.00342(8) 0.00084(9)
C1 0.028(2) 0.030(2) 0.023(2) -0.0092(18) -0.0022(17) 0.0039(19)
C2 0.042(3) 0.027(3) 0.030(2) -0.012(2) 0.000(2) 0.004(2)
C3 0.043(3) 0.028(3) 0.033(2) -0.008(2) 0.002(2) 0.012(2)
C4 0.026(2) 0.045(3) 0.025(2) -0.011(2) -0.0003(17) 0.012(2)
C5 0.021(2) 0.038(3) 0.020(2) -0.0113(19) 0.0031(16) 0.0025(18)
C6 0.0162(19) 0.039(3) 0.020(2) -0.0065(19) 0.0033(15) -0.0018(18)
C7 0.034(2) 0.037(3) 0.024(2) -0.007(2) 0.0023(18) -0.001(2)
C8 0.020(2) 0.055(3) 0.037(3) -0.020(2) -0.0012(18) 0.001(2)
C9 0.0165(19) 0.031(2) 0.022(2) -0.0054(18) -0.0031(15) -0.0041(17)
C10 0.0156(19) 0.036(3) 0.026(2) -0.0089(19) -0.0021(16) -0.0069(18)
C11 0.027(2) 0.043(3) 0.023(2) -0.007(2) -0.0065(17) -0.004(2)
C12 0.032(2) 0.041(3) 0.028(2) -0.001(2) -0.0136(19) 0.000(2)
C13 0.031(2) 0.032(3) 0.039(3) -0.006(2) -0.010(2) -0.001(2)
C14 0.025(2) 0.033(3) 0.031(2) -0.011(2) -0.0046(18) -0.0056(19)
C15 0.018(2) 0.032(2) 0.024(2) -0.0074(18) 0.0002(16) -0.0093(18)
C16 0.018(2) 0.032(2) 0.025(2) -0.0064(18) -0.0011(16) -0.0106(17)
C17 0.029(2) 0.035(3) 0.026(2) -0.010(2) 0.0009(17) -0.0130(19)
C18 0.037(2) 0.043(3) 0.019(2) -0.008(2) -0.0023(18) -0.016(2)
C19 0.030(2) 0.036(3) 0.026(2) 0.000(2) -0.0083(18) -0.012(2)
C20 0.024(2) 0.037(3) 0.028(2) -0.009(2) -0.0073(17) -0.0035(19)
C21 0.021(2) 0.030(2) 0.0176(19) -0.0037(17) -0.0022(15) -0.0076(17)
Si1 0.0402(7) 0.0257(7) 0.0281(6) -0.0055(5) -0.0078(5) -0.0117(5)
C32 0.033(2) 0.018(2) 0.026(2) -0.0015(17) -0.0088(17) -0.0045(18)
C33 0.036(2) 0.023(2) 0.020(2) -0.0034(17) -0.0059(17) -0.0044(18)
C34 0.028(2) 0.024(2) 0.025(2) -0.0034(18) -0.0074(17) -0.0037(18)
Si2 0.0327(7) 0.0384(8) 0.0265(6) -0.0036(6) -0.0095(5) 0.0058(6)
C36 0.057(3) 0.037(3) 0.048(3) -0.020(2) -0.011(2) -0.008(2)
C37 0.048(3) 0.053(4) 0.055(3) -0.011(3) -0.019(3) -0.013(3)
C38 0.091(4) 0.046(4) 0.037(3) -0.007(3) -0.001(3) -0.039(3)
C39 0.038(3) 0.100(5) 0.043(3) 0.006(3) -0.005(2) 0.027(3)
C40 0.034(2) 0.045(3) 0.033(2) -0.004(2) -0.013(2) -0.011(2)
C41 0.077(4) 0.042(3) 0.045(3) -0.013(3) -0.028(3) 0.021(3)
Si3 0.0272(6) 0.0279(7) 0.0248(6) -0.0037(5) -0.0080(5) -0.0027(5)
C52 0.0189(19) 0.021(2) 0.025(2) -0.0043(17) -0.0046(16) 0.0005(16)
C53 0.0160(19) 0.020(2) 0.023(2) -0.0022(16) -0.0032(15) 0.0025(15)
C54 0.020(2) 0.021(2) 0.030(2) -0.0070(17) -0.0046(16) 0.0026(16)
Si4 0.0278(6) 0.0321(7) 0.0262(6) -0.0091(5) -0.0006(5) 0.0012(5)
C56 0.046(3) 0.041(3) 0.042(3) -0.017(2) -0.013(2) -0.005(2)
C57 0.034(3) 0.044(3) 0.041(3) -0.001(2) -0.014(2) -0.006(2)
C58 0.036(3) 0.046(3) 0.028(2) -0.001(2) -0.0067(19) -0.007(2)
C59 0.039(3) 0.041(3) 0.024(2) -0.007(2) -0.0033(19) -0.002(2)
C60 0.026(2) 0.072(4) 0.038(3) -0.010(3) 0.007(2) -0.005(2)
C61 0.065(4) 0.042(3) 0.042(3) -0.020(3) -0.005(2) 0.015(3)
Nd2 0.02509(12) 0.01940(12) 0.01708(11) -0.00499(9) -0.00010(8) -0.00450(9)
C71 0.038(2) 0.030(3) 0.021(2) -0.0107(18) -0.0024(18) -0.002(2)
C72 0.060(3) 0.023(2) 0.031(2) -0.014(2) -0.015(2) 0.007(2)
C73 0.065(3) 0.021(2) 0.026(2) -0.0051(19) -0.011(2) -0.012(2)
C74 0.035(2) 0.035(3) 0.023(2) -0.0123(19) -0.0032(18) -0.013(2)
C75 0.036(2) 0.023(2) 0.020(2) -0.0085(17) -0.0026(17) -0.0070(18)
C76 0.031(2) 0.027(2) 0.021(2) -0.0072(18) -0.0036(17) -0.0063(18)
C77 0.046(3) 0.037(3) 0.018(2) -0.0037(19) -0.0012(19) -0.002(2)
C78 0.036(3) 0.037(3) 0.033(2) -0.009(2) -0.012(2) -0.007(2)
C79 0.024(2) 0.024(2) 0.022(2) -0.0047(17) -0.0022(16) -0.0054(17)
C80 0.0187(19) 0.017(2) 0.0209(19) -0.0025(16) -0.0034(15) -0.0022(15)
C81 0.021(2) 0.023(2) 0.025(2) -0.0045(17) 0.0002(16) -0.0050(17)
C82 0.025(2) 0.028(2) 0.025(2) -0.0078(18) 0.0005(17) -0.0006(18)
C83 0.035(2) 0.029(2) 0.025(2) -0.0113(19) -0.0041(18) 0.0029(19)
C84 0.033(2) 0.020(2) 0.037(2) -0.0126(19) -0.0162(19) 0.0033(18)
C85 0.022(2) 0.022(2) 0.027(2) -0.0055(17) -0.0083(16) -0.0008(17)
C86 0.019(2) 0.023(2) 0.029(2) 0.0022(18) -0.0075(16) -0.0020(17)
C87 0.030(2) 0.027(3) 0.048(3) 0.001(2) -0.014(2) -0.008(2)
C88 0.029(3) 0.034(3) 0.054(3) 0.015(2) -0.010(2) -0.014(2)
C89 0.031(3) 0.051(3) 0.038(3) 0.007(2) 0.004(2) -0.014(2)
C90 0.036(3) 0.038(3) 0.028(2) 0.002(2) 0.0030(19) -0.005(2)
C91 0.018(2) 0.029(2) 0.024(2) 0.0009(18) -0.0011(16) -0.0017(17)
Si5 0.0230(6) 0.0390(8) 0.0227(6) -0.0123(5) -0.0010(5) -0.0054(5)
C102 0.0168(19) 0.027(2) 0.0215(19) -0.0075(17) -0.0015(15) -0.0036(16)
C103 0.022(2) 0.020(2) 0.0209(19) -0.0044(16) 0.0005(15) -0.0027(16)
C104 0.023(2) 0.026(2) 0.0181(19) -0.0024(17) -0.0001(15) -0.0050(17)
Si6 0.0305(6) 0.0314(7) 0.0247(6) -0.0064(5) 0.0075(5) -0.0005(5)
C106 0.033(2) 0.053(3) 0.024(2) -0.013(2) -0.0001(18) -0.014(2)
C107 0.048(3) 0.053(3) 0.045(3) -0.026(3) 0.000(2) -0.018(3)
C108 0.039(3) 0.070(4) 0.036(3) -0.015(3) -0.013(2) 0.001(3)
C109 0.031(3) 0.049(3) 0.045(3) -0.008(3) 0.004(2) 0.004(2)
C110 0.047(3) 0.051(4) 0.047(3) -0.025(3) 0.005(2) 0.012(3)
C111 0.046(3) 0.054(4) 0.035(3) 0.000(2) 0.015(2) -0.006(3)
C203 0.075(5) 0.070(5) 0.049(4) -0.020(3) 0.000(3) -0.002(4)
Si7 0.0498(8) 0.0298(8) 0.0324(7) -0.0023(6) 0.0036(6) 0.0105(6)
C122 0.041(3) 0.022(2) 0.026(2) -0.0020(18) -0.0029(19) 0.000(2)
C123 0.041(3) 0.020(2) 0.0182(19) -0.0020(17) -0.0005(17) -0.0042(19)
C124 0.037(2) 0.019(2) 0.0176(19) 0.0010(16) -0.0037(17) -0.0061(18)
Si8 0.0361(7) 0.0291(7) 0.0275(6) -0.0026(5) 0.0040(5) -0.0111(6)
C126 0.065(4) 0.064(5) 0.067(4) 0.001(3) 0.024(3) 0.022(3)
C127 0.058(4) 0.050(4) 0.048(3) 0.003(3) -0.010(3) 0.017(3)
C128 0.121(6) 0.030(3) 0.074(4) -0.019(3) -0.022(4) 0.019(4)
C129 0.063(4) 0.057(5) 0.211(9) -0.058(6) 0.051(5) -0.041(4)
C130 0.038(3) 0.189(9) 0.033(3) -0.035(4) 0.002(2) 0.019(4)
C131 0.035(3) 0.099(5) 0.046(3) 0.015(3) -0.009(2) -0.025(3)
C201 0.110(7) 0.239(13) 0.064(5) 0.014(6) 0.001(5) 0.119(8)
C202 0.096(7) 0.145(10) 0.043(4) -0.011(5) 0.026(4) 0.029(6)
C204 0.121(7) 0.104(7) 0.078(5) -0.033(5) -0.016(5) -0.022(6)
C205 0.105(6) 0.084(6) 0.085(5) -0.018(5) -0.038(5) 0.002(5)
C206 0.095(6) 0.085(6) 0.095(6) -0.035(5) 0.002(5) -0.031(5)
C207 0.076(5) 0.103(7) 0.051(4) -0.009(4) 0.028(4) -0.020(5)
K1 0.0331(5) 0.0268(6) 0.0684(8) -0.0054(5) -0.0240(5) 0.0011(4)
K2 0.0251(5) 0.0303(6) 0.0732(8) 0.0019(5) -0.0100(5) -0.0083(4)

loop_
_atom_type_symbol
_atom_type_description
_atom_type_scat_dispersion_real
_atom_type_scat_dispersion_imag
_atom_type_scat_source
C C 0.0033 0.0016 'International Tables Vol C Tables 4.2.6.8 and 6.1.1.4'
H H 0 0 'International Tables Vol C Tables 4.2.6.8 and 6.1.1.4'
O O 0.0106 0.006 'International Tables Vol C Tables 4.2.6.8 and 6.1.1.4'
Si Si 0.0817 0.0704 'International Tables Vol C Tables 4.2.6.8 and 6.1.1.4'
Nd Nd -0.1943 3.0179 'International Tables Vol C Tables 4.2.6.8 and 6.1.1.4'
K K 0.2009 0.2494 'International Tables Vol C Tables 4.2.6.8 and 6.1.1.4'

loop_
_geom_angle_atom_site_label_1
_geom_angle_atom_site_label_2
_geom_angle_atom_site_label_3
_geom_angle
_geom_angle_site_symmetry_1
_geom_angle_site_symmetry_3
C1 Nd1 C5 30.49(12) . .
C1 Nd1 C2 29.99(12) . .
C5 Nd1 C2 50.21(13) . .
C1 Nd1 C32 117.68(12) . .
C5 Nd1 C32 140.22(13) . .
C2 Nd1 C32 91.14(13) . .
C1 Nd1 C34 132.37(12) . .
C5 Nd1 C34 120.47(12) . .
C2 Nd1 C34 106.60(13) . .
C32 Nd1 C34 54.87(11) . .
C1 Nd1 C52 74.29(12) . .
C5 Nd1 C52 93.81(12) . .
C2 Nd1 C52 89.21(12) . .
C32 Nd1 C52 94.75(12) . .
C34 Nd1 C52 144.95(11) . .
C1 Nd1 C33 118.97(12) . .
C5 Nd1 C33 125.33(13) . .
C2 Nd1 C33 89.03(13) . .
C32 Nd1 C33 29.66(11) . .
C34 Nd1 C33 29.42(11) . .
C52 Nd1 C33 124.29(12) . .
C1 Nd1 C3 48.89(13) . .
C5 Nd1 C3 49.69(14) . .
C2 Nd1 C3 29.50(13) . .
C32 Nd1 C3 92.66(13) . .
C34 Nd1 C3 83.48(13) . .
C52 Nd1 C3 118.39(12) . .
C33 Nd1 C3 76.59(13) . .
C1 Nd1 C4 49.10(12) . .
C5 Nd1 C4 30.09(12) . .
C2 Nd1 C4 49.09(13) . .
C32 Nd1 C4 119.81(13) . .
C34 Nd1 C4 90.92(12) . .
C52 Nd1 C4 121.95(12) . .
C33 Nd1 C4 97.10(13) . .
C3 Nd1 C4 29.62(13) . .
C1 Nd1 C54 126.11(12) . .
C5 Nd1 C54 130.92(13) . .
C2 Nd1 C54 142.34(12) . .
C32 Nd1 C54 84.18(12) . .
C34 Nd1 C54 101.02(12) . .
C52 Nd1 C54 54.21(11) . .
C33 Nd1 C54 103.74(12) . .
C3 Nd1 C54 171.45(12) . .
C4 Nd1 C54 155.63(13) . .
C1 Nd1 C53 103.21(11) . .
C5 Nd1 C53 121.48(12) . .
C2 Nd1 C53 113.31(12) . .
C32 Nd1 C53 78.50(12) . .
C34 Nd1 C53 118.01(11) . .
C52 Nd1 C53 29.11(10) . .
C33 Nd1 C53 106.47(12) . .
C3 Nd1 C53 142.33(12) . .
C4 Nd1 C53 150.82(12) . .
C54 Nd1 C53 29.18(10) . .
C1 Nd1 C20 104.86(12) . .
C5 Nd1 C20 74.80(12) . .
C2 Nd1 C20 119.75(13) . .
C32 Nd1 C20 130.91(11) . .
C34 Nd1 C20 78.87(12) . .
C52 Nd1 C20 120.56(12) . .
C33 Nd1 C20 108.11(12) . .
C3 Nd1 C20 97.93(13) . .
C4 Nd1 C20 71.27(13) . .
C54 Nd1 C20 90.11(12) . .
C53 Nd1 C20 115.63(12) . .
C2 C1 C5 109.9(4) . .
C2 C1 Nd1 76.6(2) . .
C5 C1 Nd1 75.9(2) . .
C2 C1 H1 125.1 . .
C5 C1 H1 125.1 . .
Nd1 C1 H1 114.4 . .
C3 C2 C1 107.5(4) . .
C3 C2 Nd1 76.9(2) . .
C1 C2 Nd1 73.4(2) . .
C3 C2 H2 126.3 . .
C1 C2 H2 126.3 . .
Nd1 C2 H2 115.7 . .
C2 C3 C4 108.5(4) . .
C2 C3 Nd1 73.6(2) . .
C4 C3 Nd1 75.4(2) . .
C2 C3 H3 125.8 . .
C4 C3 H3 125.8 . .
Nd1 C3 H3 117.3 . .
C3 C4 C5 108.3(4) . .
C3 C4 Nd1 75.0(2) . .
C5 C4 Nd1 72.7(2) . .
C3 C4 H4 125.8 . .
C5 C4 H4 125.8 . .
Nd1 C4 H4 118.4 . .
C1 C5 C4 105.8(4) . .
C1 C5 C6 126.4(4) . .
C4 C5 C6 127.7(4) . .
C1 C5 Nd1 73.6(2) . .
C4 C5 Nd1 77.2(2) . .
C6 C5 Nd1 112.3(2) . .
C5 C6 C8 109.8(3) . .
C5 C6 C9 110.9(3) . .
C8 C6 C9 109.2(3) . .
C5 C6 C7 107.1(3) . .
C8 C6 C7 106.6(3) . .
C9 C6 C7 113.2(3) . .
C6 C7 H7A 109.5 . .
C6 C7 H7B 109.5 . .
H7A C7 H7B 109.5 . .
C6 C7 H7C 109.5 . .
H7A C7 H7C 109.5 . .
H7B C7 H7C 109.5 . .
C6 C8 H8A 109.5 . .
C6 C8 H8B 109.5 . .
H8A C8 H8B 109.5 . .
C6 C8 H8C 109.5 . .
H8A C8 H8C 109.5 . .
H8B C8 H8C 109.5 . .
C10 C9 C21 105.7(3) . .
C10 C9 C6 129.5(3) . .
C21 C9 C6 124.0(4) . .
C11 C10 C9 134.8(4) . .
C11 C10 C15 115.9(4) . .
C9 C10 C15 109.2(3) . .
C11 C10 K2 107.2(3) . .
C9 C10 K2 90.8(2) . .
C15 C10 K2 64.84(19) . .
C11 C10 K1 77.8(2) . .
C9 C10 K1 122.3(3) . .
C15 C10 K1 67.4(2) . .
K2 C10 K1 128.60(13) . .
C12 C11 C10 120.4(4) . .
C12 C11 K1 72.3(3) . .
C10 C11 K1 78.4(2) . .
C12 C11 H11 119.8 . .
C10 C11 H11 119.8 . .
K1 C11 H11 120.5 . .
C11 C12 C13 123.2(4) . .
C11 C12 K1 84.6(3) . .
C13 C12 K1 70.8(2) . .
C11 C12 H12 118.4 . .
C13 C12 H12 118.4 . .
K1 C12 H12 116.4 . .
C14 C13 C12 118.6(4) . .
C14 C13 K1 74.2(2) . .
C12 C13 K1 84.3(3) . .
C14 C13 H13 120.7 . .
C12 C13 H13 120.7 . .
K1 C13 H13 111.4 . .
C13 C14 C15 120.1(4) . .
C13 C14 K1 80.1(2) . .
C15 C14 K1 82.5(2) . .
C13 C14 K2 105.7(3) . .
C15 C14 K2 61.5(2) . .
K1 C14 K2 141.65(15) . .
C13 C14 H14 120 . .
C15 C14 H14 120 . .
K1 C14 H14 107.6 . .
K2 C14 H14 102 . .
C14 C15 C16 130.8(4) . .
C14 C15 C10 121.6(4) . .
C16 C15 C10 107.6(4) . .
C14 C15 K2 93.7(3) . .
C16 C15 K2 84.4(2) . .
C10 C15 K2 88.5(2) . .
C14 C15 K1 71.8(2) . .
C16 C15 K1 115.2(2) . .
C10 C15 K1 87.9(2) . .
K2 C15 K1 160.22(16) . .
C17 C16 C15 131.1(4) . .
C17 C16 C21 121.8(4) . .
C15 C16 C21 107.0(3) . .
C17 C16 K2 107.4(2) . .
C15 C16 K2 68.7(2) . .
C21 C16 K2 91.9(2) . .
C18 C17 C16 119.9(4) . .
C18 C17 H17 120 . .
C16 C17 H17 120 . .
C17 C18 C19 120.0(4) . .
C17 C18 H18 120 . .
C19 C18 H18 120 . .
C20 C19 C18 121.6(4) . .
C20 C19 H19 119.2 . .
C18 C19 H19 119.2 . .
C19 C20 C21 120.1(4) . .
C19 C20 Nd1 113.1(3) . .
C21 C20 Nd1 82.2(2) . .
C19 C20 H20 120 . .
C21 C20 H20 120 . .
Nd1 C20 H20 75.1 . .
C20 C21 C9 133.0(4) . .
C20 C21 C16 116.5(3) . .
C9 C21 C16 110.4(4) . .
C20 C21 Nd1 70.2(2) . .
C9 C21 Nd1 86.4(2) . .
C16 C21 Nd1 118.8(2) . .
C20 C21 K2 120.9(2) . .
C9 C21 K2 81.1(2) . .
C16 C21 K2 63.8(2) . .
Nd1 C21 K2 167.12(13) . .
C32 Si1 C37 111.7(2) . .
C32 Si1 C36 110.5(2) . .
C37 Si1 C36 111.4(2) . .
C32 Si1 C38 110.9(2) . .
C37 Si1 C38 106.2(3) . .
C36 Si1 C38 105.9(2) . .
C33 C32 Si1 121.1(3) . .
C33 C32 Nd1 76.3(2) . .
Si1 C32 Nd1 135.61(18) . .
C33 C32 H32 119.5 . .
Si1 C32 H32 119.5 . .
Nd1 C32 H32 61 . .
C34 C33 C32 128.3(4) . .
C34 C33 Nd1 74.6(2) . .
C32 C33 Nd1 74.1(2) . .
C34 C33 H33 115.9 . .
C32 C33 H33 115.9 . .
Nd1 C33 H33 128.2 . .
C33 C34 Si2 122.4(3) . .
C33 C34 Nd1 75.9(2) . .
Si2 C34 Nd1 135.10(19) . .
C33 C34 H34 118.8 . .
Si2 C34 H34 118.8 . .
Nd1 C34 H34 61.1 . .
C34 Si2 C40 109.61(19) . .
C34 Si2 C41 108.4(2) . .
C40 Si2 C41 107.0(2) . .
C34 Si2 C39 116.6(2) . .
C40 Si2 C39 107.6(2) . .
C41 Si2 C39 107.3(3) . .
Si1 C36 H36A 109.5 . .
Si1 C36 H36B 109.5 . .
H36A C36 H36B 109.5 . .
Si1 C36 H36C 109.5 . .
H36A C36 H36C 109.5 . .
H36B C36 H36C 109.5 . .
Si1 C37 H37A 109.5 . .
Si1 C37 H37B 109.5 . .
H37A C37 H37B 109.5 . .
Si1 C37 H37C 109.5 . .
H37A C37 H37C 109.5 . .
H37B C37 H37C 109.5 . .
Si1 C38 H38A 109.5 . .
Si1 C38 H38B 109.5 . .
H38A C38 H38B 109.5 . .
Si1 C38 H38C 109.5 . .
H38A C38 H38C 109.5 . .
H38B C38 H38C 109.5 . .
Si2 C39 H39A 109.5 . .
Si2 C39 H39B 109.5 . .
H39A C39 H39B 109.5 . .
Si2 C39 H39C 109.5 . .
H39A C39 H39C 109.5 . .
H39B C39 H39C 109.5 . .
Si2 C40 H40A 109.5 . .
Si2 C40 H40B 109.5 . .
H40A C40 H40B 109.5 . .
Si2 C40 H40C 109.5 . .
H40A C40 H40C 109.5 . .
H40B C40 H40C 109.5 . .
Si2 C41 H41A 109.5 . .
Si2 C41 H41B 109.5 . .
H41A C41 H41B 109.5 . .
Si2 C41 H41C 109.5 . .
H41A C41 H41C 109.5 . .
H41B C41 H41C 109.5 . .
C52 Si3 C58 106.13(19) . .
C52 Si3 C57 108.61(19) . .
C58 Si3 C57 110.4(2) . .
C52 Si3 C56 117.61(19) . .
C58 Si3 C56 107.0(2) . .
C57 Si3 C56 107.0(2) . .
C53 C52 Si3 125.8(3) . .
C53 C52 Nd1 77.2(2) . .
Si3 C52 Nd1 133.56(18) . .
C53 C52 K1 75.3(2) . .
Si3 C52 K1 107.39(16) . .
Nd1 C52 K1 118.05(12) . .
C53 C52 H52 117.1 . .
Si3 C52 H52 117.1 . .
Nd1 C52 H52 59.1 . .
K1 C52 H52 87.1 . .
C52 C53 C54 128.3(4) . .
C52 C53 Nd1 73.7(2) . .
C54 C53 Nd1 74.7(2) . .
C52 C53 K1 78.7(2) . .
C54 C53 K1 81.5(2) . .
Nd1 C53 K1 118.06(13) . .
C52 C53 H53 115.8 . .
C54 C53 H53 115.8 . .
Nd1 C53 H53 128.7 . .
K1 C53 H53 113.2 . .
C53 C54 Si4 123.5(3) . .
C53 C54 Nd1 76.1(2) . .
Si4 C54 Nd1 131.56(19) . .
C53 C54 K1 72.7(2) . .
Si4 C54 K1 113.16(16) . .
Nd1 C54 K1 115.07(13) . .
C53 C54 H54 118.3 . .
Si4 C54 H54 118.3 . .
Nd1 C54 H54 63.4 . .
K1 C54 H54 84.2 . .
C59 Si4 C60 107.8(2) . .
C59 Si4 C54 113.94(19) . .
C60 Si4 C54 109.37(19) . .
C59 Si4 C61 107.7(2) . .
C60 Si4 C61 109.1(2) . .
C54 Si4 C61 108.9(2) . .
Si3 C56 H56A 109.5 . .
Si3 C56 H56B 109.5 . .
H56A C56 H56B 109.5 . .
Si3 C56 H56C 109.5 . .
H56A C56 H56C 109.5 . .
H56B C56 H56C 109.5 . .
Si3 C57 H57A 109.5 . .
Si3 C57 H57B 109.5 . .
H57A C57 H57B 109.5 . .
Si3 C57 H57C 109.5 . .
H57A C57 H57C 109.5 . .
H57B C57 H57C 109.5 . .
Si3 C58 H58A 109.5 . .
Si3 C58 H58B 109.5 . .
H58A C58 H58B 109.5 . .
Si3 C58 H58C 109.5 . .
H58A C58 H58C 109.5 . .
H58B C58 H58C 109.5 . .
Si4 C59 H59A 109.5 . .
Si4 C59 H59B 109.5 . .
H59A C59 H59B 109.5 . .
Si4 C59 H59C 109.5 . .
H59A C59 H59C 109.5 . .
H59B C59 H59C 109.5 . .
Si4 C60 H60A 109.5 . .
Si4 C60 H60B 109.5 . .
H60A C60 H60B 109.5 . .
Si4 C60 H60C 109.5 . .
H60A C60 H60C 109.5 . .
H60B C60 H60C 109.5 . .
Si4 C61 H61A 109.5 . .
Si4 C61 H61B 109.5 . .
H61A C61 H61B 109.5 . .
Si4 C61 H61C 109.5 . .
H61A C61 H61C 109.5 . .
H61B C61 H61C 109.5 . .
C122 Nd2 C71 118.90(13) . .
C122 Nd2 C75 137.23(13) . .
C71 Nd2 C75 30.38(12) . .
C122 Nd2 C72 90.56(13) . .
C71 Nd2 C72 30.20(13) . .
C75 Nd2 C72 49.93(13) . .
C122 Nd2 C74 114.24(13) . .
C71 Nd2 C74 49.26(13) . .
C75 Nd2 C74 29.90(12) . .
C72 Nd2 C74 49.03(14) . .
C122 Nd2 C123 29.67(12) . .
C71 Nd2 C123 118.70(12) . .
C75 Nd2 C123 120.33(12) . .
C72 Nd2 C123 89.03(13) . .
C74 Nd2 C123 91.42(12) . .
C122 Nd2 C102 84.84(13) . .
C71 Nd2 C102 128.87(12) . .
C75 Nd2 C102 135.55(12) . .
C72 Nd2 C102 142.78(13) . .
C74 Nd2 C102 159.64(13) . .
C123 Nd2 C102 103.79(12) . .
C122 Nd2 C73 88.31(13) . .
C71 Nd2 C73 49.36(13) . .
C75 Nd2 C73 49.58(13) . .
C72 Nd2 C73 29.63(14) . .
C74 Nd2 C73 29.66(13) . .
C123 Nd2 C73 73.06(12) . .
C102 Nd2 C73 169.89(13) . .
C122 Nd2 C124 54.94(12) . .
C71 Nd2 C124 130.65(12) . .
C75 Nd2 C124 115.03(12) . .
C72 Nd2 C124 107.00(13) . .
C74 Nd2 C124 86.20(12) . .
C123 Nd2 C124 29.44(12) . .
C102 Nd2 C124 100.36(11) . .
C73 Nd2 C124 81.63(12) . .
C122 Nd2 C104 101.42(13) . .
C71 Nd2 C104 76.32(12) . .
C75 Nd2 C104 95.88(12) . .
C72 Nd2 C104 91.36(13) . .
C74 Nd2 C104 124.08(11) . .
C123 Nd2 C104 131.07(12) . .
C102 Nd2 C104 53.86(10) . .
C73 Nd2 C104 120.74(12) . .
C124 Nd2 C104 149.05(11) . .
C122 Nd2 C103 82.79(13) . .
C71 Nd2 C103 104.49(12) . .
C75 Nd2 C103 124.01(11) . .
C72 Nd2 C103 113.43(13) . .
C74 Nd2 C103 152.86(11) . .
C123 Nd2 C103 110.53(12) . .
C102 Nd2 C103 29.35(10) . .
C73 Nd2 C103 142.12(13) . .
C124 Nd2 C103 120.77(11) . .
C104 Nd2 C103 28.78(10) . .
C122 Nd2 C81 130.09(12) . .
C71 Nd2 C81 104.59(12) . .
C75 Nd2 C81 75.77(11) . .
C72 Nd2 C81 123.13(12) . .
C74 Nd2 C81 76.03(12) . .
C123 Nd2 C81 108.19(11) . .
C102 Nd2 C81 86.27(11) . .
C73 Nd2 C81 103.83(13) . .
C124 Nd2 C81 78.81(11) . .
C104 Nd2 C81 112.12(12) . .
C103 Nd2 C81 110.03(11) . .
C72 C71 C75 108.6(4) . .
C72 C71 Nd2 76.4(2) . .
C75 C71 Nd2 75.9(2) . .
C72 C71 H71 125.7 . .
C75 C71 H71 125.7 . .
Nd2 C71 H71 114.3 . .
C73 C72 C71 108.2(4) . .
C73 C72 Nd2 77.2(2) . .
C71 C72 Nd2 73.4(2) . .
C73 C72 H72 125.9 . .
C71 C72 H72 125.9 . .
Nd2 C72 H72 115.6 . .
C72 C73 C74 107.4(4) . .
C72 C73 Nd2 73.2(2) . .
C74 C73 Nd2 74.6(2) . .
C72 C73 H73 126.3 . .
C74 C73 H73 126.3 . .
Nd2 C73 H73 117.9 . .
C75 C74 C73 108.9(4) . .
C75 C74 Nd2 73.2(2) . .
C73 C74 Nd2 75.7(2) . .
C75 C74 H74 125.6 . .
C73 C74 H74 125.6 . .
Nd2 C74 H74 117.4 . .
C74 C75 C71 106.9(4) . .
C74 C75 C76 128.7(4) . .
C71 C75 C76 124.4(4) . .
C74 C75 Nd2 76.9(2) . .
C71 C75 Nd2 73.8(2) . .
C76 C75 Nd2 114.5(2) . .
C75 C76 C79 110.6(3) . .
C75 C76 C77 107.9(3) . .
C79 C76 C77 113.0(3) . .
C75 C76 C78 110.9(3) . .
C79 C76 C78 108.7(3) . .
C77 C76 C78 105.7(3) . .
C76 C77 H77A 109.5 . .
C76 C77 H77B 109.5 . .
H77A C77 H77B 109.5 . .
C76 C77 H77C 109.5 . .
H77A C77 H77C 109.5 . .
H77B C77 H77C 109.5 . .
C76 C78 H78A 109.5 . .
C76 C78 H78B 109.5 . .
H78A C78 H78B 109.5 . .
C76 C78 H78C 109.5 . .
H78A C78 H78C 109.5 . .
H78B C78 H78C 109.5 . .
C80 C79 C91 106.1(3) . .
C80 C79 C76 123.1(3) . .
C91 C79 C76 130.3(3) . .
C81 C80 C79 134.3(4) . .
C81 C80 C85 116.7(3) . .
C79 C80 C85 109.0(3) . .
C81 C80 Nd2 69.4(2) . .
C79 C80 Nd2 89.0(2) . .
C85 C80 Nd2 119.6(2) . .
C81 C80 K1 88.4(2) . .
C79 C80 K1 106.2(2) . .
C85 C80 K1 71.5(2) . .
Nd2 C80 K1 157.70(13) . .
C82 C81 C80 120.8(4) . .
C82 C81 Nd2 112.8(3) . .
C80 C81 Nd2 83.5(2) . .
C82 C81 K1 85.4(2) . .
C80 C81 K1 67.0(2) . .
Nd2 C81 K1 150.48(14) . .
C82 C81 H81 119.6 . .
C80 C81 H81 119.6 . .
Nd2 C81 H81 73.9 . .
K1 C81 H81 118.5 . .
C81 C82 C83 121.3(4) . .
C81 C82 H82 119.3 . .
C83 C82 H82 119.3 . .
C84 C83 C82 119.7(4) . .
C84 C83 K1 66.8(2) . .
C82 C83 K1 82.4(2) . .
C84 C83 H83 120.1 . .
C82 C83 H83 120.1 . .
K1 C83 H83 121.6 . .
C83 C84 C85 120.3(4) . .
C83 C84 K1 89.7(3) . .
C85 C84 K1 69.6(2) . .
C83 C84 H84 119.8 . .
C85 C84 H84 119.8 . .
K1 C84 H84 110.9 . .
C84 C85 C86 131.6(4) . .
C84 C85 C80 121.1(4) . .
C86 C85 C80 107.4(3) . .
C84 C85 K1 84.5(2) . .
C86 C85 K1 103.6(2) . .
C80 C85 K1 80.9(2) . .
C87 C86 C91 122.1(4) . .
C87 C86 C85 130.5(4) . .
C91 C86 C85 107.4(3) . .
C87 C86 K2 69.5(2) . 1_455
C91 C86 K2 107.4(2) . 1_455
C85 C86 K2 98.6(2) . 1_455
C88 C87 C86 119.2(4) . .
C88 C87 K2 96.0(3) . 1_455
C86 C87 K2 84.2(3) . 1_455
C88 C87 H87 120.4 . .
C86 C87 H87 120.4 . .
K2 C87 H87 89.8 1_455 .
C87 C88 C89 119.6(4) . .
C87 C88 K2 60.4(3) . 1_455
C89 C88 K2 101.9(3) . 1_455
C87 C88 H88 120.2 . .
C89 C88 H88 120.2 . .
K2 C88 H88 106.6 1_455 .
C90 C89 C88 122.8(4) . .
C90 C89 H89 118.6 . .
C88 C89 H89 118.6 . .
C89 C90 C91 120.0(4) . .
C89 C90 H90 120 . .
C91 C90 H90 120 . .
C90 C91 C86 116.1(4) . .
C90 C91 C79 133.8(4) . .
C86 C91 C79 110.1(3) . .
C102 Si5 C108 110.07(19) . .
C102 Si5 C107 109.3(2) . .
C108 Si5 C107 108.7(2) . .
C102 Si5 C106 111.82(18) . .
C108 Si5 C106 110.0(2) . .
C107 Si5 C106 106.8(2) . .
C103 C102 Si5 123.3(3) . .
C103 C102 Nd2 77.3(2) . .
Si5 C102 Nd2 132.35(19) . .
C103 C102 K2 73.2(2) . 1_455
Si5 C102 K2 109.19(16) . 1_455
Nd2 C102 K2 118.20(12) . 1_455
C103 C102 H102 118.4 . .
Si5 C102 H102 118.4 . .
Nd2 C102 H102 61.5 . .
K2 C102 H102 87.6 1_455 .
C104 C103 C102 127.5(4) . .
C104 C103 Nd2 74.9(2) . .
C102 C103 Nd2 73.3(2) . .
C104 C103 K2 80.3(2) . 1_455
C102 C103 K2 80.5(2) . 1_455
Nd2 C103 K2 119.66(13) . 1_455
C104 C103 H103 116.3 . .
C102 C103 H103 116.3 . .
Nd2 C103 H103 128.2 . .
K2 C103 H103 112.2 1_455 .
C103 C104 Si6 123.6(3) . .
C103 C104 Nd2 76.3(2) . .
Si6 C104 Nd2 138.81(19) . .
C103 C104 K2 73.7(2) . 1_455
Si6 C104 K2 103.26(16) . 1_455
Nd2 C104 K2 117.51(13) . 1_455
C103 C104 H104 118.2 . .
Si6 C104 H104 118.2 . .
Nd2 C104 H104 56.9 . .
K2 C104 H104 93.1 1_455 .
C104 Si6 C111 107.1(2) . .
C104 Si6 C109 110.17(19) . .
C111 Si6 C109 108.8(2) . .
C104 Si6 C110 115.9(2) . .
C111 Si6 C110 106.7(2) . .
C109 Si6 C110 108.0(2) . .
Si5 C106 H10A 109.5 . .
Si5 C106 H10B 109.5 . .
H10A C106 H10B 109.5 . .
Si5 C106 H10C 109.5 . .
H10A C106 H10C 109.5 . .
H10B C106 H10C 109.5 . .
Si5 C107 H10D 109.5 . .
Si5 C107 H10E 109.5 . .
H10D C107 H10E 109.5 . .
Si5 C107 H10F 109.5 . .
H10D C107 H10F 109.5 . .
H10E C107 H10F 109.5 . .
Si5 C108 H10G 109.5 . .
Si5 C108 H10H 109.5 . .
H10G C108 H10H 109.5 . .
Si5 C108 H10I 109.5 . .
H10G C108 H10I 109.5 . .
H10H C108 H10I 109.5 . .
Si6 C109 H10J 109.5 . .
Si6 C109 H10K 109.5 . .
H10J C109 H10K 109.5 . .
Si6 C109 H10L 109.5 . .
H10J C109 H10L 109.5 . .
H10K C109 H10L 109.5 . .
Si6 C110 H11A 109.5 . .
Si6 C110 H11B 109.5 . .
H11A C110 H11B 109.5 . .
Si6 C110 H11C 109.5 . .
H11A C110 H11C 109.5 . .
H11B C110 H11C 109.5 . .
Si6 C111 H11D 109.5 . .
Si6 C111 H11E 109.5 . .
H11D C111 H11E 109.5 . .
Si6 C111 H11F 109.5 . .
H11D C111 H11F 109.5 . .
H11E C111 H11F 109.5 . .
C204 C203 C202 120.3(8) . .
C204 C203 H203 119.8 . .
C202 C203 H203 119.8 . .
C126 Si7 C122 111.1(2) . .
C126 Si7 C128 109.1(3) . .
C122 Si7 C128 110.7(2) . .
C126 Si7 C127 108.3(3) . .
C122 Si7 C127 109.9(2) . .
C128 Si7 C127 107.7(3) . .
C123 C122 Si7 121.7(3) . .
C123 C122 Nd2 78.5(2) . .
Si7 C122 Nd2 134.4(2) . .
C123 C122 H122 119.1 . .
Si7 C122 H122 119.1 . .
Nd2 C122 H122 59.1 . .
C122 C123 C124 127.8(4) . .
C122 C123 Nd2 71.8(2) . .
C124 C123 Nd2 75.7(2) . .
C122 C123 H123 116.1 . .
C124 C123 H123 116.1 . .
Nd2 C123 H123 129.4 . .
C123 C124 Si8 122.1(3) . .
C123 C124 Nd2 74.8(2) . .
Si8 C124 Nd2 136.00(18) . .
C123 C124 H124 118.9 . .
Si8 C124 H124 118.9 . .
Nd2 C124 H124 61.8 . .
C124 Si8 C129 110.2(2) . .
C124 Si8 C130 108.9(2) . .
C129 Si8 C130 109.3(4) . .
C124 Si8 C131 116.4(2) . .
C129 Si8 C131 106.8(4) . .
C130 Si8 C131 105.0(3) . .
Si7 C126 H12A 109.5 . .
Si7 C126 H12B 109.5 . .
H12A C126 H12B 109.5 . .
Si7 C126 H12C 109.5 . .
H12A C126 H12C 109.5 . .
H12B C126 H12C 109.5 . .
Si7 C127 H12D 109.5 . .
Si7 C127 H12E 109.5 . .
H12D C127 H12E 109.5 . .
Si7 C127 H12F 109.5 . .
H12D C127 H12F 109.5 . .
H12E C127 H12F 109.5 . .
Si7 C128 H12G 109.5 . .
Si7 C128 H12H 109.5 . .
H12G C128 H12H 109.5 . .
Si7 C128 H12I 109.5 . .
H12G C128 H12I 109.5 . .
H12H C128 H12I 109.5 . .
Si8 C129 H12J 109.5 . .
Si8 C129 H12K 109.5 . .
H12J C129 H12K 109.5 . .
Si8 C129 H12L 109.5 . .
H12J C129 H12L 109.5 . .
H12K C129 H12L 109.5 . .
Si8 C130 H13A 109.5 . .
Si8 C130 H13B 109.5 . .
H13A C130 H13B 109.5 . .
Si8 C130 H13C 109.5 . .
H13A C130 H13C 109.5 . .
H13B C130 H13C 109.5 . .
Si8 C131 H13D 109.5 . .
Si8 C131 H13E 109.5 . .
H13D C131 H13E 109.5 . .
Si8 C131 H13F 109.5 . .
H13D C131 H13F 109.5 . .
H13E C131 H13F 109.5 . .
C202 C201 H20A 109.5 . .
C202 C201 H20B 109.5 . .
H20A C201 H20B 109.5 . .
C202 C201 H20C 109.5 . .
H20A C201 H20C 109.5 . .
H20B C201 H20C 109.5 . .
C207 C202 C203 118.7(8) . .
C207 C202 C201 121.6(11) . .
C203 C202 C201 119.6(10) . .
C205 C204 C203 119.6(8) . .
C205 C204 H204 120.2 . .
C203 C204 H204 120.2 . .
C206 C205 C204 120.6(8) . .
C206 C205 H205 119.7 . .
C204 C205 H205 119.7 . .
C205 C206 C207 120.1(8) . .
C205 C206 H206 120 . .
C207 C206 H206 120 . .
C202 C207 C206 120.6(9) . .
C202 C207 H207 119.7 . .
C206 C207 H207 119.7 . .
C85 K1 C53 110.89(11) . .
C85 K1 C14 129.42(12) . .
C53 K1 C14 114.79(11) . .
C85 K1 C52 117.23(11) . .
C53 K1 C52 25.95(9) . .
C14 K1 C52 113.34(11) . .
C85 K1 C80 27.61(10) . .
C53 K1 C80 133.82(10) . .
C14 K1 C80 101.83(11) . .
C52 K1 C80 144.82(10) . .
C85 K1 C13 114.50(12) . .
C53 K1 C13 134.57(11) . .
C14 K1 C13 25.69(11) . .
C52 K1 C13 122.52(11) . .
C80 K1 C13 89.72(11) . .
C85 K1 C84 25.94(10) . .
C53 K1 C84 107.38(11) . .
C14 K1 C84 137.56(12) . .
C52 K1 C84 102.29(10) . .
C80 K1 C84 46.59(9) . .
C13 K1 C84 113.95(12) . .
C85 K1 C54 120.96(11) . .
C53 K1 C54 25.78(9) . .
C14 K1 C54 94.12(11) . .
C52 K1 C54 46.98(9) . .
C80 K1 C54 132.63(10) . .
C13 K1 C54 118.33(11) . .
C84 K1 C54 127.71(11) . .
C85 K1 C15 154.96(11) . .
C53 K1 C15 90.90(11) . .
C14 K1 C15 25.68(11) . .
C52 K1 C15 87.77(10) . .
C80 K1 C15 127.35(11) . .
C13 K1 C15 44.64(11) . .
C84 K1 C15 156.71(12) . .
C54 K1 C15 74.27(10) . .
C85 K1 C12 119.06(11) . .
C53 K1 C12 124.18(11) . .
C14 K1 C12 43.88(10) . .
C52 K1 C12 103.91(11) . .
C80 K1 C12 101.59(11) . .
C13 K1 C12 24.92(10) . .
C84 K1 C12 106.79(11) . .
C54 K1 C12 119.98(11) . .
C15 K1 C12 50.03(10) . .
C85 K1 C81 44.54(10) . .
C53 K1 C81 155.40(10) . .
C14 K1 C81 88.55(11) . .
C52 K1 C81 150.49(10) . .
C80 K1 C81 24.58(9) . .
C13 K1 C81 70.03(11) . .
C84 K1 C81 50.72(10) . .
C54 K1 C81 155.84(10) . .
C15 K1 C81 113.31(11) . .
C12 K1 C81 77.70(10) . .
C85 K1 C83 43.13(10) . .
C53 K1 C83 122.94(10) . .
C14 K1 C83 117.71(11) . .
C52 K1 C83 108.69(10) . .
C80 K1 C83 51.06(9) . .
C13 K1 C83 92.46(11) . .
C84 K1 C83 23.55(10) . .
C54 K1 C83 147.43(10) . .
C15 K1 C83 133.21(11) . .
C12 K1 C83 83.24(10) . .
C81 K1 C83 41.83(9) . .
C15 K2 C87 121.88(12) . 1_655
C15 K2 C103 117.46(12) . 1_655
C87 K2 C103 119.63(11) 1_655 1_655
C15 K2 C104 120.55(11) . 1_655
C87 K2 C104 106.36(12) 1_655 1_655
C103 K2 C104 25.99(9) 1_655 1_655
C15 K2 C102 129.79(11) . 1_655
C87 K2 C102 106.71(11) 1_655 1_655
C103 K2 C102 26.30(9) 1_655 1_655
C104 K2 C102 47.25(9) 1_655 1_655
C15 K2 C16 26.92(11) . .
C87 K2 C16 96.46(12) 1_655 .
C103 K2 C16 138.49(11) 1_655 .
C104 K2 C16 129.33(11) 1_655 .
C102 K2 C16 156.55(11) 1_655 .
C15 K2 C86 147.40(12) . 1_655
C87 K2 C86 26.25(11) 1_655 1_655
C103 K2 C86 93.39(11) 1_655 1_655
C104 K2 C86 82.48(11) 1_655 1_655
C102 K2 C86 82.60(10) 1_655 1_655
C16 K2 C86 120.85(11) . 1_655
C15 K2 C10 26.63(10) . .
C87 K2 C10 116.72(12) 1_655 .
C103 K2 C10 121.01(11) 1_655 .
C104 K2 C10 136.50(11) 1_655 .
C102 K2 C10 119.60(10) 1_655 .
C16 K2 C10 42.69(10) . .
C86 K2 C10 140.94(11) 1_655 .
C15 K2 C14 24.82(11) . .
C87 K2 C14 142.52(12) 1_655 .
C103 K2 C14 93.53(11) 1_655 .
C104 K2 C14 96.27(11) 1_655 .
C102 K2 C14 110.58(11) 1_655 .
C16 K2 C14 46.73(11) . .
C86 K2 C14 160.91(11) 1_655 .
C10 K2 C14 44.52(10) . .
C15 K2 C88 105.43(12) . 1_655
C87 K2 C88 23.62(12) 1_655 1_655
C103 K2 C88 128.04(11) 1_655 1_655
C104 K2 C88 106.37(12) 1_655 1_655
C102 K2 C88 124.74(11) 1_655 1_655
C16 K2 C88 78.54(11) . 1_655
C86 K2 C88 42.60(11) 1_655 1_655
C10 K2 C88 110.58(12) . 1_655
C14 K2 C88 121.24(11) . 1_655
C15 K2 C21 40.81(11) . .
C87 K2 C21 82.26(11) 1_655 .
C103 K2 C21 158.05(10) 1_655 .
C104 K2 C21 153.17(10) 1_655 .
C102 K2 C21 155.46(10) 1_655 .
C16 K2 C21 24.25(10) . .
C86 K2 C21 108.51(10) 1_655 .
C10 K2 C21 39.46(10) . .
C14 K2 C21 65.21(10) . .
C88 K2 C21 71.38(10) 1_655 .

loop_
_geom_bond_atom_site_label_1
_geom_bond_atom_site_label_2
_geom_bond_distance
_geom_bond_site_symmetry_2
Nd1 C1 2.674(4) .
Nd1 C5 2.704(4) .
Nd1 C2 2.715(4) .
Nd1 C32 2.721(4) .
Nd1 C34 2.732(4) .
Nd1 C52 2.740(4) .
Nd1 C33 2.749(4) .
Nd1 C3 2.758(4) .
Nd1 C4 2.762(4) .
Nd1 C54 2.766(4) .
Nd1 C53 2.784(4) .
Nd1 C20 2.898(4) .
C1 C2 1.395(6) .
C1 C5 1.414(5) .
C1 H1 0.95 .
C2 C3 1.394(6) .
C2 H2 0.95 .
C3 C4 1.411(6) .
C3 H3 0.95 .
C4 C5 1.420(6) .
C4 H4 0.95 .
C5 C6 1.533(6) .
C6 C8 1.540(5) .
C6 C9 1.541(5) .
C6 C7 1.546(5) .
C7 H7A 0.98 .
C7 H7B 0.98 .
C7 H7C 0.98 .
C8 H8A 0.98 .
C8 H8B 0.98 .
C8 H8C 0.98 .
C9 C10 1.433(6) .
C9 C21 1.434(5) .
C10 C11 1.429(6) .
C10 C15 1.454(5) .
C10 K2 3.242(4) .
C10 K1 3.473(4) .
C11 C12 1.364(6) .
C11 K1 3.465(4) .
C11 H11 0.95 .
C12 C13 1.404(6) .
C12 K1 3.316(5) .
C12 H12 0.95 .
C13 C14 1.385(6) .
C13 K1 3.147(5) .
C13 H13 0.95 .
C14 C15 1.402(6) .
C14 K1 3.074(4) .
C14 K2 3.333(4) .
C14 H14 0.95 .
C15 C16 1.427(6) .
C15 K2 2.936(4) .
C15 K1 3.208(4) .
C16 C17 1.398(5) .
C16 C21 1.435(6) .
C16 K2 3.136(4) .
C17 C18 1.370(6) .
C17 H17 0.95 .
C18 C19 1.396(6) .
C18 H18 0.95 .
C19 C20 1.391(5) .
C19 H19 0.95 .
C20 C21 1.427(6) .
C20 H20 0.95 .
C21 K2 3.492(4) .
Si1 C32 1.847(4) .
Si1 C37 1.861(5) .
Si1 C36 1.862(5) .
Si1 C38 1.875(5) .
C32 C33 1.400(5) .
C32 H32 0.95 .
C33 C34 1.392(5) .
C33 H33 0.95 .
C34 Si2 1.857(4) .
C34 H34 0.95 .
Si2 C40 1.862(4) .
Si2 C41 1.869(5) .
Si2 C39 1.886(5) .
C36 H36A 0.98 .
C36 H36B 0.98 .
C36 H36C 0.98 .
C37 H37A 0.98 .
C37 H37B 0.98 .
C37 H37C 0.98 .
C38 H38A 0.98 .
C38 H38B 0.98 .
C38 H38C 0.98 .
C39 H39A 0.98 .
C39 H39B 0.98 .
C39 H39C 0.98 .
C40 H40A 0.98 .
C40 H40B 0.98 .
C40 H40C 0.98 .
C41 H41A 0.98 .
C41 H41B 0.98 .
C41 H41C 0.98 .
Si3 C52 1.860(4) .
Si3 C58 1.864(5) .
Si3 C57 1.866(4) .
Si3 C56 1.881(5) .
C52 C53 1.389(5) .
C52 K1 3.112(4) .
C52 H52 0.95 .
C53 C54 1.398(5) .
C53 K1 3.070(4) .
C53 H53 0.95 .
C54 Si4 1.858(4) .
C54 K1 3.180(4) .
C54 H54 0.95 .
Si4 C59 1.856(4) .
Si4 C60 1.858(5) .
Si4 C61 1.874(5) .
C56 H56A 0.98 .
C56 H56B 0.98 .
C56 H56C 0.98 .
C57 H57A 0.98 .
C57 H57B 0.98 .
C57 H57C 0.98 .
C58 H58A 0.98 .
C58 H58B 0.98 .
C58 H58C 0.98 .
C59 H59A 0.98 .
C59 H59B 0.98 .
C59 H59C 0.98 .
C60 H60A 0.98 .
C60 H60B 0.98 .
C60 H60C 0.98 .
C61 H61A 0.98 .
C61 H61B 0.98 .
C61 H61C 0.98 .
Nd2 C122 2.662(4) .
Nd2 C71 2.670(4) .
Nd2 C75 2.696(4) .
Nd2 C72 2.707(4) .
Nd2 C74 2.742(4) .
Nd2 C123 2.746(4) .
Nd2 C102 2.753(4) .
Nd2 C73 2.757(4) .
Nd2 C124 2.757(4) .
Nd2 C104 2.786(4) .
Nd2 C103 2.803(4) .
Nd2 C81 2.891(4) .
C71 C72 1.401(6) .
C71 C75 1.406(6) .
C71 H71 0.95 .
C72 C73 1.398(7) .
C72 H72 0.95 .
C73 C74 1.408(6) .
C73 H73 0.95 .
C74 C75 1.404(6) .
C74 H74 0.95 .
C75 C76 1.531(6) .
C76 C79 1.535(5) .
C76 C77 1.539(5) .
C76 C78 1.548(6) .
C77 H77A 0.98 .
C77 H77B 0.98 .
C77 H77C 0.98 .
C78 H78A 0.98 .
C78 H78B 0.98 .
C78 H78C 0.98 .
C79 C80 1.432(5) .
C79 C91 1.443(5) .
C80 C81 1.407(5) .
C80 C85 1.463(5) .
C80 K1 3.116(4) .
C81 C82 1.399(5) .
C81 K1 3.383(4) .
C81 H81 0.95 .
C82 C83 1.404(6) .
C82 H82 0.95 .
C83 C84 1.382(6) .
C83 K1 3.458(4) .
C83 H83 0.95 .
C84 C85 1.396(5) .
C84 K1 3.178(4) .
C84 H84 0.95 .
C85 C86 1.432(5) .
C85 K1 2.992(4) .
C86 C87 1.400(6) .
C86 C91 1.431(5) .
C86 K2 3.150(4) 1_455
C87 C88 1.366(6) .
C87 K2 2.966(4) 1_455
C87 H87 0.95 .
C88 C89 1.392(7) .
C88 K2 3.392(5) 1_455
C88 H88 0.95 .
C89 C90 1.364(6) .
C89 H89 0.95 .
C90 C91 1.425(5) .
C90 H90 0.95 .
Si5 C102 1.846(4) .
Si5 C108 1.865(5) .
Si5 C107 1.877(5) .
Si5 C106 1.877(4) .
C102 C103 1.408(5) .
C102 K2 3.135(4) 1_455
C102 H102 0.95 .
C103 C104 1.389(5) .
C103 K2 3.043(4) 1_455
C103 H103 0.95 .
C104 Si6 1.860(4) .
C104 K2 3.124(4) 1_455
C104 H104 0.95 .
Si6 C111 1.863(5) .
Si6 C109 1.866(5) .
Si6 C110 1.867(5) .
C106 H10A 0.98 .
C106 H10B 0.98 .
C106 H10C 0.98 .
C107 H10D 0.98 .
C107 H10E 0.98 .
C107 H10F 0.98 .
C108 H10G 0.98 .
C108 H10H 0.98 .
C108 H10I 0.98 .
C109 H10J 0.98 .
C109 H10K 0.98 .
C109 H10L 0.98 .
C110 H11A 0.98 .
C110 H11B 0.98 .
C110 H11C 0.98 .
C111 H11D 0.98 .
C111 H11E 0.98 .
C111 H11F 0.98 .
C203 C204 1.385(10) .
C203 C202 1.389(11) .
C203 H203 0.95 .
Si7 C126 1.854(6) .
Si7 C122 1.858(4) .
Si7 C128 1.862(6) .
Si7 C127 1.872(5) .
C122 C123 1.387(6) .
C122 H122 0.95 .
C123 C124 1.398(6) .
C123 H123 0.95 .
C124 Si8 1.851(4) .
C124 H124 0.95 .
Si8 C129 1.855(6) .
Si8 C130 1.859(5) .
Si8 C131 1.870(5) .
C126 H12A 0.98 .
C126 H12B 0.98 .
C126 H12C 0.98 .
C127 H12D 0.98 .
C127 H12E 0.98 .
C127 H12F 0.98 .
C128 H12G 0.98 .
C128 H12H 0.98 .
C128 H12I 0.98 .
C129 H12J 0.98 .
C129 H12K 0.98 .
C129 H12L 0.98 .
C130 H13A 0.98 .
C130 H13B 0.98 .
C130 H13C 0.98 .
C131 H13D 0.98 .
C131 H13E 0.98 .
C131 H13F 0.98 .
C201 C202 1.448(10) .
C201 H20A 0.98 .
C201 H20B 0.98 .
C201 H20C 0.98 .
C202 C207 1.345(11) .
C204 C205 1.361(9) .
C204 H204 0.95 .
C205 C206 1.338(10) .
C205 H205 0.95 .
C206 C207 1.402(10) .
C206 H206 0.95 .
C207 H207 0.95 .
K2 C87 2.966(4) 1_655
K2 C103 3.043(4) 1_655
K2 C104 3.124(4) 1_655
K2 C102 3.135(4) 1_655
K2 C86 3.150(4) 1_655
K2 C88 3.392(5) 1_655

loop_
_geom_torsion_atom_site_label_1
_geom_torsion_atom_site_label_2
_geom_torsion_atom_site_label_3
_geom_torsion_atom_site_label_4
_geom_torsion
_geom_torsion_site_symmetry_1
_geom_torsion_site_symmetry_4
C5 Nd1 C1 C2 114.8(4) . .
C32 Nd1 C1 C2 -30.2(3) . .
C34 Nd1 C1 C2 36.2(3) . .
C52 Nd1 C1 C2 -117.3(3) . .
C33 Nd1 C1 C2 3.6(3) . .
C3 Nd1 C1 C2 37.0(3) . .
C4 Nd1 C1 C2 76.6(3) . .
C54 Nd1 C1 C2 -134.1(2) . .
C53 Nd1 C1 C2 -114.0(3) . .
C20 Nd1 C1 C2 124.6(3) . .
C2 Nd1 C1 C5 -114.8(4) . .
C32 Nd1 C1 C5 -145.0(2) . .
C34 Nd1 C1 C5 -78.7(3) . .
C52 Nd1 C1 C5 127.9(3) . .
C33 Nd1 C1 C5 -111.2(3) . .
C3 Nd1 C1 C5 -77.9(3) . .
C4 Nd1 C1 C5 -38.3(3) . .
C54 Nd1 C1 C5 111.0(3) . .
C53 Nd1 C1 C5 131.2(3) . .
C20 Nd1 C1 C5 9.7(3) . .
C5 C1 C2 C3 -0.6(4) . .
Nd1 C1 C2 C3 -70.0(3) . .
C5 C1 C2 Nd1 69.4(3) . .
C1 Nd1 C2 C3 113.1(4) . .
C5 Nd1 C2 C3 76.2(3) . .
C32 Nd1 C2 C3 -93.4(3) . .
C34 Nd1 C2 C3 -39.9(3) . .
C52 Nd1 C2 C3 171.9(3) . .
C33 Nd1 C2 C3 -63.8(3) . .
C4 Nd1 C2 C3 36.4(3) . .
C54 Nd1 C2 C3 -175.3(3) . .
C53 Nd1 C2 C3 -171.4(3) . .
C20 Nd1 C2 C3 46.6(3) . .
C5 Nd1 C2 C1 -36.8(2) . .
C32 Nd1 C2 C1 153.6(3) . .
C34 Nd1 C2 C1 -152.9(2) . .
C52 Nd1 C2 C1 58.8(3) . .
C33 Nd1 C2 C1 -176.9(3) . .
C3 Nd1 C2 C1 -113.1(4) . .
C4 Nd1 C2 C1 -76.6(3) . .
C54 Nd1 C2 C1 71.6(3) . .
C53 Nd1 C2 C1 75.6(3) . .
C20 Nd1 C2 C1 -66.5(3) . .
C1 C2 C3 C4 -0.3(5) . .
Nd1 C2 C3 C4 -67.9(3) . .
C1 C2 C3 Nd1 67.6(3) . .
C1 Nd1 C3 C2 -37.6(3) . .
C5 Nd1 C3 C2 -78.2(3) . .
C32 Nd1 C3 C2 87.6(3) . .
C34 Nd1 C3 C2 141.8(3) . .
C52 Nd1 C3 C2 -9.2(3) . .
C33 Nd1 C3 C2 112.7(3) . .
C4 Nd1 C3 C2 -114.7(4) . .
C54 Nd1 C3 C2 19.5(10) . .
C53 Nd1 C3 C2 13.1(4) . .
C20 Nd1 C3 C2 -140.5(3) . .
C1 Nd1 C3 C4 77.1(3) . .
C5 Nd1 C3 C4 36.5(2) . .
C2 Nd1 C3 C4 114.7(4) . .
C32 Nd1 C3 C4 -157.7(3) . .
C34 Nd1 C3 C4 -103.5(3) . .
C52 Nd1 C3 C4 105.5(3) . .
C33 Nd1 C3 C4 -132.6(3) . .
C54 Nd1 C3 C4 134.2(8) . .
C53 Nd1 C3 C4 127.8(3) . .
C20 Nd1 C3 C4 -25.7(3) . .
C2 C3 C4 C5 1.1(5) . .
Nd1 C3 C4 C5 -65.6(3) . .
C2 C3 C4 Nd1 66.7(3) . .
C1 Nd1 C4 C3 -76.3(3) . .
C5 Nd1 C4 C3 -115.1(4) . .
C2 Nd1 C4 C3 -36.3(3) . .
C32 Nd1 C4 C3 25.9(3) . .
C34 Nd1 C4 C3 75.1(3) . .
C52 Nd1 C4 C3 -92.1(3) . .
C33 Nd1 C4 C3 46.2(3) . .
C54 Nd1 C4 C3 -165.0(3) . .
C53 Nd1 C4 C3 -97.8(3) . .
C20 Nd1 C4 C3 153.0(3) . .
C1 Nd1 C4 C5 38.8(2) . .
C2 Nd1 C4 C5 78.8(3) . .
C32 Nd1 C4 C5 141.1(2) . .
C34 Nd1 C4 C5 -169.8(3) . .
C52 Nd1 C4 C5 23.0(3) . .
C33 Nd1 C4 C5 161.4(2) . .
C3 Nd1 C4 C5 115.1(4) . .
C54 Nd1 C4 C5 -49.9(4) . .
C53 Nd1 C4 C5 17.4(4) . .
C20 Nd1 C4 C5 -91.9(3) . .
C2 C1 C5 C4 1.3(4) . .
Nd1 C1 C5 C4 71.2(3) . .
C2 C1 C5 C6 -175.8(3) . .
Nd1 C1 C5 C6 -105.9(4) . .
C2 C1 C5 Nd1 -69.9(3) . .
C3 C4 C5 C1 -1.4(4) . .
Nd1 C4 C5 C1 -68.6(3) . .
C3 C4 C5 C6 175.6(4) . .
Nd1 C4 C5 C6 108.5(4) . .
C3 C4 C5 Nd1 67.1(3) . .
C2 Nd1 C5 C1 36.2(2) . .
C32 Nd1 C5 C1 52.5(3) . .
C34 Nd1 C5 C1 122.8(2) . .
C52 Nd1 C5 C1 -49.6(3) . .
C33 Nd1 C5 C1 88.1(3) . .
C3 Nd1 C5 C1 75.0(3) . .
C4 Nd1 C5 C1 111.0(4) . .
C54 Nd1 C5 C1 -93.7(3) . .
C53 Nd1 C5 C1 -59.2(3) . .
C20 Nd1 C5 C1 -170.3(3) . .
C1 Nd1 C5 C4 -111.0(4) . .
C2 Nd1 C5 C4 -74.8(3) . .
C32 Nd1 C5 C4 -58.5(3) . .
C34 Nd1 C5 C4 11.9(3) . .
C52 Nd1 C5 C4 -160.6(3) . .
C33 Nd1 C5 C4 -22.9(3) . .
C3 Nd1 C5 C4 -35.9(2) . .
C54 Nd1 C5 C4 155.3(2) . .
C53 Nd1 C5 C4 -170.2(2) . .
C20 Nd1 C5 C4 78.8(3) . .
C1 Nd1 C5 C6 123.3(4) . .
C2 Nd1 C5 C6 159.4(3) . .
C32 Nd1 C5 C6 175.8(2) . .
C34 Nd1 C5 C6 -113.9(3) . .
C52 Nd1 C5 C6 73.7(3) . .
C33 Nd1 C5 C6 -148.7(2) . .
C3 Nd1 C5 C6 -161.7(3) . .
C4 Nd1 C5 C6 -125.8(4) . .
C54 Nd1 C5 C6 29.5(3) . .
C53 Nd1 C5 C6 64.0(3) . .
C20 Nd1 C5 C6 -47.0(3) . .
C1 C5 C6 C8 -157.5(4) . .
C4 C5 C6 C8 26.0(5) . .
Nd1 C5 C6 C8 116.9(3) . .
C1 C5 C6 C9 81.7(5) . .
C4 C5 C6 C9 -94.7(4) . .
Nd1 C5 C6 C9 -3.9(4) . .
C1 C5 C6 C7 -42.2(5) . .
C4 C5 C6 C7 141.4(4) . .
Nd1 C5 C6 C7 -127.7(3) . .
C5 C6 C9 C10 -127.7(4) . .
C8 C6 C9 C10 111.2(4) . .
C7 C6 C9 C10 -7.4(6) . .
C5 C6 C9 C21 64.3(5) . .
C8 C6 C9 C21 -56.9(5) . .
C7 C6 C9 C21 -175.4(4) . .
C21 C9 C10 C11 -178.9(4) . .
C6 C9 C10 C11 11.4(7) . .
C21 C9 C10 C15 2.0(4) . .
C6 C9 C10 C15 -167.8(4) . .
C21 C9 C10 K2 65.5(3) . .
C6 C9 C10 K2 -104.2(4) . .
C21 C9 C10 K1 -72.9(3) . .
C6 C9 C10 K1 117.4(4) . .
C9 C10 C11 C12 -174.8(4) . .
C15 C10 C11 C12 4.2(6) . .
K2 C10 C11 C12 -65.6(4) . .
K1 C10 C11 C12 61.3(4) . .
C9 C10 C11 K1 123.8(5) . .
C15 C10 C11 K1 -57.1(3) . .
K2 C10 C11 K1 -126.96(16) . .
C10 C11 C12 C13 -1.6(7) . .
K1 C11 C12 C13 62.8(4) . .
C10 C11 C12 K1 -64.4(4) . .
C11 C12 C13 C14 -1.2(7) . .
K1 C12 C13 C14 68.5(4) . .
C11 C12 C13 K1 -69.7(4) . .
C12 C13 C14 C15 1.1(6) . .
K1 C13 C14 C15 75.3(4) . .
C12 C13 C14 K1 -74.2(4) . .
C12 C13 C14 K2 66.9(4) . .
K1 C13 C14 K2 141.07(17) . .
C13 C14 C15 C16 178.1(4) . .
K1 C14 C15 C16 -108.0(4) . .
K2 C14 C15 C16 85.8(4) . .
C13 C14 C15 C10 1.8(6) . .
K1 C14 C15 C10 75.7(3) . .
K2 C14 C15 C10 -90.5(3) . .
C13 C14 C15 K2 92.3(4) . .
K1 C14 C15 K2 166.26(11) . .
C13 C14 C15 K1 -74.0(4) . .
K2 C14 C15 K1 -166.26(11) . .
C11 C10 C15 C14 -4.4(5) . .
C9 C10 C15 C14 174.9(4) . .
K2 C10 C15 C14 93.4(4) . .
K1 C10 C15 C14 -67.1(3) . .
C11 C10 C15 C16 178.6(3) . .
C9 C10 C15 C16 -2.1(4) . .
K2 C10 C15 C16 -83.6(3) . .
K1 C10 C15 C16 115.8(3) . .
C11 C10 C15 K2 -97.8(3) . .
C9 C10 C15 K2 81.5(3) . .
K1 C10 C15 K2 -160.53(15) . .
C11 C10 C15 K1 62.8(3) . .
C9 C10 C15 K1 -117.9(3) . .
K2 C10 C15 K1 160.53(15) . .
C14 C15 C16 C17 4.9(7) . .
C10 C15 C16 C17 -178.4(4) . .
K2 C15 C16 C17 94.9(4) . .
K1 C15 C16 C17 -82.3(5) . .
C14 C15 C16 C21 -175.3(4) . .
C10 C15 C16 C21 1.4(4) . .
K2 C15 C16 C21 -85.3(3) . .
K1 C15 C16 C21 97.5(3) . .
C14 C15 C16 K2 -90.0(4) . .
C10 C15 C16 K2 86.7(3) . .
K1 C15 C16 K2 -177.2(2) . .
C15 C16 C17 C18 177.5(4) . .
C21 C16 C17 C18 -2.3(6) . .
K2 C16 C17 C18 -105.9(4) . .
C16 C17 C18 C19 0.9(6) . .
C17 C18 C19 C20 1.5(6) . .
C18 C19 C20 C21 -2.4(6) . .
C18 C19 C20 Nd1 -96.8(4) . .
C1 Nd1 C20 C19 -175.1(3) . .
C5 Nd1 C20 C19 -170.0(4) . .
C2 Nd1 C20 C19 -146.8(3) . .
C32 Nd1 C20 C19 -25.1(4) . .
C34 Nd1 C20 C19 -44.0(3) . .
C52 Nd1 C20 C19 104.6(3) . .
C33 Nd1 C20 C19 -47.3(3) . .
C3 Nd1 C20 C19 -125.7(3) . .
C4 Nd1 C20 C19 -138.8(4) . .
C54 Nd1 C20 C19 57.3(3) . .
C53 Nd1 C20 C19 71.9(3) . .
C1 Nd1 C20 C21 65.5(3) . .
C5 Nd1 C20 C21 70.5(2) . .
C2 Nd1 C20 C21 93.8(3) . .
C32 Nd1 C20 C21 -144.5(2) . .
C34 Nd1 C20 C21 -163.4(3) . .
C52 Nd1 C20 C21 -14.8(3) . .
C33 Nd1 C20 C21 -166.7(2) . .
C3 Nd1 C20 C21 114.9(2) . .
C4 Nd1 C20 C21 101.8(2) . .
C54 Nd1 C20 C21 -62.2(2) . .
C53 Nd1 C20 C21 -47.5(3) . .
C19 C20 C21 C9 -176.9(4) . .
Nd1 C20 C21 C9 -64.7(4) . .
C19 C20 C21 C16 1.0(5) . .
Nd1 C20 C21 C16 113.2(3) . .
C19 C20 C21 Nd1 -112.2(4) . .
C19 C20 C21 K2 74.9(4) . .
Nd1 C20 C21 K2 -172.83(19) . .
C10 C9 C21 C20 176.8(4) . .
C6 C9 C21 C20 -12.8(7) . .
C10 C9 C21 C16 -1.1(4) . .
C6 C9 C21 C16 169.3(3) . .
C10 C9 C21 Nd1 118.4(3) . .
C6 C9 C21 Nd1 -71.2(4) . .
C10 C9 C21 K2 -58.8(3) . .
C6 C9 C21 K2 111.6(4) . .
C17 C16 C21 C20 1.4(5) . .
C15 C16 C21 C20 -178.5(3) . .
K2 C16 C21 C20 113.3(3) . .
C17 C16 C21 C9 179.7(3) . .
C15 C16 C21 C9 -0.2(4) . .
K2 C16 C21 C9 -68.4(3) . .
C17 C16 C21 Nd1 82.3(4) . .
C15 C16 C21 Nd1 -97.5(3) . .
K2 C16 C21 Nd1 -165.79(16) . .
C17 C16 C21 K2 -111.9(4) . .
C15 C16 C21 K2 68.3(3) . .
C1 Nd1 C21 C20 -118.4(2) . .
C5 Nd1 C21 C20 -100.2(3) . .
C2 Nd1 C21 C20 -101.7(2) . .
C32 Nd1 C21 C20 61.1(3) . .
C34 Nd1 C21 C20 16.9(3) . .
C52 Nd1 C21 C20 167.2(2) . .
C33 Nd1 C21 C20 18.0(3) . .
C3 Nd1 C21 C20 -71.2(3) . .
C4 Nd1 C21 C20 -70.9(2) . .
C54 Nd1 C21 C20 115.1(2) . .
C53 Nd1 C21 C20 138.1(2) . .
C1 Nd1 C21 C9 20.2(2) . .
C5 Nd1 C21 C9 38.4(2) . .
C2 Nd1 C21 C9 36.8(3) . .
C32 Nd1 C21 C9 -160.4(2) . .
C34 Nd1 C21 C9 155.5(2) . .
C52 Nd1 C21 C9 -54.2(2) . .
C33 Nd1 C21 C9 156.5(2) . .
C3 Nd1 C21 C9 67.4(2) . .
C4 Nd1 C21 C9 67.6(2) . .
C54 Nd1 C21 C9 -106.3(2) . .
C53 Nd1 C21 C9 -83.4(2) . .
C20 Nd1 C21 C9 138.5(4) . .
C1 Nd1 C21 C16 131.5(3) . .
C5 Nd1 C21 C16 149.7(3) . .
C2 Nd1 C21 C16 148.2(3) . .
C32 Nd1 C21 C16 -49.0(4) . .
C34 Nd1 C21 C16 -93.2(3) . .
C52 Nd1 C21 C16 57.1(3) . .
C33 Nd1 C21 C16 -92.1(3) . .
C3 Nd1 C21 C16 178.7(3) . .
C4 Nd1 C21 C16 179.0(3) . .
C54 Nd1 C21 C16 5.0(3) . .
C53 Nd1 C21 C16 28.0(3) . .
C20 Nd1 C21 C16 -110.1(4) . .
C1 Nd1 C21 K2 32.9(6) . .
C5 Nd1 C21 K2 51.1(6) . .
C2 Nd1 C21 K2 49.6(7) . .
C32 Nd1 C21 K2 -147.6(5) . .
C34 Nd1 C21 K2 168.2(6) . .
C52 Nd1 C21 K2 -41.5(6) . .
C33 Nd1 C21 K2 169.3(6) . .
C3 Nd1 C21 K2 80.1(6) . .
C4 Nd1 C21 K2 80.4(6) . .
C54 Nd1 C21 K2 -93.6(6) . .
C53 Nd1 C21 K2 -70.6(6) . .
C20 Nd1 C21 K2 151.3(8) . .
C37 Si1 C32 C33 -170.8(3) . .
C36 Si1 C32 C33 -46.2(4) . .
C38 Si1 C32 C33 70.9(4) . .
C37 Si1 C32 Nd1 -68.1(3) . .
C36 Si1 C32 Nd1 56.4(3) . .
C38 Si1 C32 Nd1 173.6(3) . .
C1 Nd1 C32 C33 100.6(2) . .
C5 Nd1 C32 C33 73.6(3) . .
C2 Nd1 C32 C33 86.0(2) . .
C34 Nd1 C32 C33 -23.5(2) . .
C52 Nd1 C32 C33 175.3(2) . .
C3 Nd1 C32 C33 56.6(2) . .
C4 Nd1 C32 C33 44.1(3) . .
C54 Nd1 C32 C33 -131.4(2) . .
C53 Nd1 C32 C33 -160.4(2) . .
C20 Nd1 C32 C33 -46.3(3) . .
C1 Nd1 C32 Si1 -20.0(3) . .
C5 Nd1 C32 Si1 -47.1(4) . .
C2 Nd1 C32 Si1 -34.6(3) . .
C34 Nd1 C32 Si1 -144.2(3) . .
C52 Nd1 C32 Si1 54.7(3) . .
C33 Nd1 C32 Si1 -120.6(4) . .
C3 Nd1 C32 Si1 -64.1(3) . .
C4 Nd1 C32 Si1 -76.6(3) . .
C54 Nd1 C32 Si1 108.0(3) . .
C53 Nd1 C32 Si1 79.0(3) . .
C20 Nd1 C32 Si1 -167.0(2) . .
Si1 C32 C33 C34 -169.8(3) . .
Nd1 C32 C33 C34 54.8(4) . .
Si1 C32 C33 Nd1 135.4(3) . .
C1 Nd1 C33 C34 125.9(2) . .
C5 Nd1 C33 C34 90.5(3) . .
C2 Nd1 C33 C34 127.7(3) . .
C32 Nd1 C33 C34 -138.3(4) . .
C52 Nd1 C33 C34 -143.9(2) . .
C3 Nd1 C33 C34 100.7(3) . .
C4 Nd1 C33 C34 79.2(3) . .
C54 Nd1 C33 C34 -88.1(2) . .
C53 Nd1 C33 C34 -118.2(2) . .
C20 Nd1 C33 C34 6.6(3) . .
C1 Nd1 C33 C32 -95.8(2) . .
C5 Nd1 C33 C32 -131.2(2) . .
C2 Nd1 C33 C32 -94.0(2) . .
C34 Nd1 C33 C32 138.3(4) . .
C52 Nd1 C33 C32 -5.6(3) . .
C3 Nd1 C33 C32 -121.0(2) . .
C4 Nd1 C33 C32 -142.5(2) . .
C54 Nd1 C33 C32 50.2(2) . .
C53 Nd1 C33 C32 20.1(2) . .
C20 Nd1 C33 C32 144.9(2) . .
C32 C33 C34 Si2 170.5(3) . .
Nd1 C33 C34 Si2 -134.9(3) . .
C32 C33 C34 Nd1 -54.6(4) . .
C1 Nd1 C34 C33 -73.6(3) . .
C5 Nd1 C34 C33 -108.8(2) . .
C2 Nd1 C34 C33 -55.6(3) . .
C32 Nd1 C34 C33 23.7(2) . .
C52 Nd1 C34 C33 57.9(3) . .
C3 Nd1 C34 C33 -74.2(3) . .
C4 Nd1 C34 C33 -102.9(3) . .
C54 Nd1 C34 C33 98.5(2) . .
C53 Nd1 C34 C33 73.1(3) . .
C20 Nd1 C34 C33 -173.6(3) . .
C1 Nd1 C34 Si2 48.5(3) . .
C5 Nd1 C34 Si2 13.3(3) . .
C2 Nd1 C34 Si2 66.4(3) . .
C32 Nd1 C34 Si2 145.8(3) . .
C52 Nd1 C34 Si2 180.0(2) . .
C33 Nd1 C34 Si2 122.1(4) . .
C3 Nd1 C34 Si2 47.9(3) . .
C4 Nd1 C34 Si2 19.2(3) . .
C54 Nd1 C34 Si2 -139.5(3) . .
C53 Nd1 C34 Si2 -164.8(2) . .
C20 Nd1 C34 Si2 -51.5(3) . .
C33 C34 Si2 C40 -131.0(3) . .
Nd1 C34 Si2 C40 125.7(3) . .
C33 C34 Si2 C41 -14.6(4) . .
Nd1 C34 Si2 C41 -117.9(3) . .
C33 C34 Si2 C39 106.5(4) . .
Nd1 C34 Si2 C39 3.3(4) . .
C58 Si3 C52 C53 135.9(4) . .
C57 Si3 C52 C53 17.2(4) . .
C56 Si3 C52 C53 -104.5(4) . .
C58 Si3 C52 Nd1 -116.2(3) . .
C57 Si3 C52 Nd1 125.2(3) . .
C56 Si3 C52 Nd1 3.5(3) . .
C58 Si3 C52 K1 51.7(2) . .
C57 Si3 C52 K1 -67.0(2) . .
C56 Si3 C52 K1 171.35(18) . .
C1 Nd1 C52 C53 173.4(3) . .
C5 Nd1 C52 C53 -163.0(2) . .
C2 Nd1 C52 C53 147.0(2) . .
C32 Nd1 C52 C53 55.9(2) . .
C34 Nd1 C52 C53 28.4(3) . .
C33 Nd1 C52 C53 58.7(3) . .
C3 Nd1 C52 C53 151.5(2) . .
C4 Nd1 C52 C53 -174.3(2) . .
C54 Nd1 C52 C53 -23.4(2) . .
C20 Nd1 C52 C53 -88.4(2) . .
C1 Nd1 C52 Si3 45.7(2) . .
C5 Nd1 C52 Si3 69.3(3) . .
C2 Nd1 C52 Si3 19.3(3) . .
C32 Nd1 C52 Si3 -71.8(3) . .
C34 Nd1 C52 Si3 -99.2(3) . .
C33 Nd1 C52 Si3 -69.0(3) . .
C3 Nd1 C52 Si3 23.8(3) . .
C4 Nd1 C52 Si3 58.0(3) . .
C54 Nd1 C52 Si3 -151.1(3) . .
C53 Nd1 C52 Si3 -127.7(4) . .
C20 Nd1 C52 Si3 143.9(2) . .
C1 Nd1 C52 K1 -121.20(17) . .
C5 Nd1 C52 K1 -97.53(15) . .
C2 Nd1 C52 K1 -147.57(16) . .
C32 Nd1 C52 K1 121.36(15) . .
C34 Nd1 C52 K1 93.9(2) . .
C33 Nd1 C52 K1 124.14(14) . .
C3 Nd1 C52 K1 -143.03(15) . .
C4 Nd1 C52 K1 -108.87(17) . .
C54 Nd1 C52 K1 42.04(14) . .
C53 Nd1 C52 K1 65.5(2) . .
C20 Nd1 C52 K1 -22.95(19) . .
Si3 C52 C53 C54 -170.6(3) . .
Nd1 C52 C53 C54 54.4(4) . .
K1 C52 C53 C54 -69.5(4) . .
Si3 C52 C53 Nd1 135.0(3) . .
K1 C52 C53 Nd1 -123.91(10) . .
Si3 C52 C53 K1 -101.1(3) . .
Nd1 C52 C53 K1 123.91(10) . .
C1 Nd1 C53 C52 -6.6(3) . .
C5 Nd1 C53 C52 20.0(3) . .
C2 Nd1 C53 C52 -36.4(3) . .
C32 Nd1 C53 C52 -122.6(2) . .
C34 Nd1 C53 C52 -162.0(2) . .
C33 Nd1 C53 C52 -132.6(2) . .
C3 Nd1 C53 C52 -43.3(3) . .
C4 Nd1 C53 C52 9.9(4) . .
C54 Nd1 C53 C52 138.6(4) . .
C20 Nd1 C53 C52 107.3(2) . .
C1 Nd1 C53 C54 -145.2(2) . .
C5 Nd1 C53 C54 -118.6(2) . .
C2 Nd1 C53 C54 -175.0(2) . .
C32 Nd1 C53 C54 98.8(2) . .
C34 Nd1 C53 C54 59.4(3) . .
C52 Nd1 C53 C54 -138.6(4) . .
C33 Nd1 C53 C54 88.8(2) . .
C3 Nd1 C53 C54 178.0(2) . .
C4 Nd1 C53 C54 -128.7(3) . .
C20 Nd1 C53 C54 -31.3(3) . .
C1 Nd1 C53 K1 -73.82(16) . .
C5 Nd1 C53 K1 -47.23(18) . .
C2 Nd1 C53 K1 -103.64(16) . .
C32 Nd1 C53 K1 170.12(15) . .
C34 Nd1 C53 K1 130.79(13) . .
C52 Nd1 C53 K1 -67.3(2) . .
C33 Nd1 C53 K1 160.14(13) . .
C3 Nd1 C53 K1 -110.6(2) . .
C4 Nd1 C53 K1 -57.3(3) . .
C54 Nd1 C53 K1 71.4(2) . .
C20 Nd1 C53 K1 40.06(17) . .
C52 C53 C54 Si4 175.0(3) . .
Nd1 C53 C54 Si4 -131.0(3) . .
K1 C53 C54 Si4 106.7(3) . .
C52 C53 C54 Nd1 -54.0(4) . .
K1 C53 C54 Nd1 -122.27(10) . .
C52 C53 C54 K1 68.3(4) . .
Nd1 C53 C54 K1 122.27(10) . .
C1 Nd1 C54 C53 43.5(3) . .
C5 Nd1 C54 C53 82.3(3) . .
C2 Nd1 C54 C53 7.5(4) . .
C32 Nd1 C54 C53 -76.8(2) . .
C34 Nd1 C54 C53 -129.3(2) . .
C52 Nd1 C54 C53 23.4(2) . .
C33 Nd1 C54 C53 -99.2(2) . .
C3 Nd1 C54 C53 -8.1(10) . .
C4 Nd1 C54 C53 112.8(3) . .
C20 Nd1 C54 C53 152.1(2) . .
C1 Nd1 C54 Si4 166.2(2) . .
C5 Nd1 C54 Si4 -155.0(2) . .
C2 Nd1 C54 Si4 130.2(2) . .
C32 Nd1 C54 Si4 45.9(2) . .
C34 Nd1 C54 Si4 -6.5(3) . .
C52 Nd1 C54 Si4 146.1(3) . .
C33 Nd1 C54 Si4 23.5(3) . .
C3 Nd1 C54 Si4 114.6(8) . .
C4 Nd1 C54 Si4 -124.5(3) . .
C53 Nd1 C54 Si4 122.7(4) . .
C20 Nd1 C54 Si4 -85.2(3) . .
C1 Nd1 C54 K1 -19.6(2) . .
C5 Nd1 C54 K1 19.2(2) . .
C2 Nd1 C54 K1 -55.5(3) . .
C32 Nd1 C54 K1 -139.83(14) . .
C34 Nd1 C54 K1 167.71(13) . .
C52 Nd1 C54 K1 -39.69(13) . .
C33 Nd1 C54 K1 -162.29(13) . .
C3 Nd1 C54 K1 -71.2(9) . .
C4 Nd1 C54 K1 49.7(3) . .
C53 Nd1 C54 K1 -63.0(2) . .
C20 Nd1 C54 K1 89.02(14) . .
C53 C54 Si4 C59 127.2(3) . .
Nd1 C54 Si4 C59 25.5(3) . .
K1 C54 Si4 C59 -148.81(19) . .
C53 C54 Si4 C60 6.5(4) . .
Nd1 C54 Si4 C60 -95.1(3) . .
K1 C54 Si4 C60 90.5(2) . .
C53 C54 Si4 C61 -112.6(4) . .
Nd1 C54 Si4 C61 145.7(3) . .
K1 C54 Si4 C61 -28.6(2) . .
C122 Nd2 C71 C72 -22.2(3) . .
C75 Nd2 C71 C72 113.6(4) . .
C74 Nd2 C71 C72 76.1(3) . .
C123 Nd2 C71 C72 11.8(3) . .
C102 Nd2 C71 C72 -130.4(3) . .
C73 Nd2 C71 C72 36.6(3) . .
C124 Nd2 C71 C72 44.8(3) . .
C104 Nd2 C71 C72 -117.8(3) . .
C103 Nd2 C71 C72 -111.9(3) . .
C81 Nd2 C71 C72 132.5(3) . .
C122 Nd2 C71 C75 -135.8(2) . .
C72 Nd2 C71 C75 -113.6(4) . .
C74 Nd2 C71 C75 -37.5(2) . .
C123 Nd2 C71 C75 -101.8(3) . .
C102 Nd2 C71 C75 116.0(3) . .
C73 Nd2 C71 C75 -77.0(3) . .
C124 Nd2 C71 C75 -68.8(3) . .
C104 Nd2 C71 C75 128.6(3) . .
C103 Nd2 C71 C75 134.5(2) . .
C81 Nd2 C71 C75 18.9(3) . .
C75 C71 C72 C73 -0.3(4) . .
Nd2 C71 C72 C73 -70.0(3) . .
C75 C71 C72 Nd2 69.7(3) . .
C122 Nd2 C72 C73 -85.6(3) . .
C71 Nd2 C72 C73 113.7(4) . .
C75 Nd2 C72 C73 76.4(3) . .
C74 Nd2 C72 C73 36.8(3) . .
C123 Nd2 C72 C73 -56.0(3) . .
C102 Nd2 C72 C73 -167.8(2) . .
C124 Nd2 C72 C73 -32.3(3) . .
C104 Nd2 C72 C73 173.0(3) . .
C103 Nd2 C72 C73 -168.0(3) . .
C81 Nd2 C72 C73 55.2(3) . .
C122 Nd2 C72 C71 160.7(3) . .
C75 Nd2 C72 C71 -37.3(2) . .
C74 Nd2 C72 C71 -76.9(3) . .
C123 Nd2 C72 C71 -169.7(3) . .
C102 Nd2 C72 C71 78.5(3) . .
C73 Nd2 C72 C71 -113.7(4) . .
C124 Nd2 C72 C71 -146.0(3) . .
C104 Nd2 C72 C71 59.3(3) . .
C103 Nd2 C72 C71 78.3(3) . .
C81 Nd2 C72 C71 -58.4(3) . .
C71 C72 C73 C74 0.2(4) . .
Nd2 C72 C73 C74 -67.3(3) . .
C71 C72 C73 Nd2 67.5(3) . .
C122 Nd2 C73 C72 94.1(3) . .
C71 Nd2 C73 C72 -37.4(2) . .
C75 Nd2 C73 C72 -77.7(3) . .
C74 Nd2 C73 C72 -114.0(4) . .
C123 Nd2 C73 C72 120.0(3) . .
C102 Nd2 C73 C72 46.8(8) . .
C124 Nd2 C73 C72 148.9(3) . .
C104 Nd2 C73 C72 -8.2(3) . .
C103 Nd2 C73 C72 18.1(4) . .
C81 Nd2 C73 C72 -134.9(3) . .
C122 Nd2 C73 C74 -151.9(3) . .
C71 Nd2 C73 C74 76.7(3) . .
C75 Nd2 C73 C74 36.3(2) . .
C72 Nd2 C73 C74 114.0(4) . .
C123 Nd2 C73 C74 -126.0(3) . .
C102 Nd2 C73 C74 160.8(6) . .
C124 Nd2 C73 C74 -97.1(3) . .
C104 Nd2 C73 C74 105.9(3) . .
C103 Nd2 C73 C74 132.2(3) . .
C81 Nd2 C73 C74 -20.8(3) . .
C72 C73 C74 C75 0.1(4) . .
Nd2 C73 C74 C75 -66.3(3) . .
C72 C73 C74 Nd2 66.4(3) . .
C122 Nd2 C74 C75 146.3(2) . .
C71 Nd2 C74 C75 38.2(2) . .
C72 Nd2 C74 C75 78.5(3) . .
C123 Nd2 C74 C75 165.9(3) . .
C102 Nd2 C74 C75 -55.3(4) . .
C73 Nd2 C74 C75 115.2(4) . .
C124 Nd2 C74 C75 -165.1(3) . .
C104 Nd2 C74 C75 21.8(3) . .
C103 Nd2 C74 C75 21.1(4) . .
C81 Nd2 C74 C75 -85.7(3) . .
C122 Nd2 C74 C73 31.1(3) . .
C71 Nd2 C74 C73 -77.0(3) . .
C75 Nd2 C74 C73 -115.2(4) . .
C72 Nd2 C74 C73 -36.7(3) . .
C123 Nd2 C74 C73 50.8(3) . .
C102 Nd2 C74 C73 -170.5(3) . .
C124 Nd2 C74 C73 79.7(3) . .
C104 Nd2 C74 C73 -93.4(3) . .
C103 Nd2 C74 C73 -94.1(4) . .
C81 Nd2 C74 C73 159.1(3) . .
C73 C74 C75 C71 -0.3(4) . .
Nd2 C74 C75 C71 -68.2(3) . .
C73 C74 C75 C76 179.0(3) . .
Nd2 C74 C75 C76 111.0(4) . .
C73 C74 C75 Nd2 68.0(3) . .
C72 C71 C75 C74 0.4(4) . .
Nd2 C71 C75 C74 70.4(3) . .
C72 C71 C75 C76 -178.9(3) . .
Nd2 C71 C75 C76 -108.9(3) . .
C72 C71 C75 Nd2 -70.0(3) . .
C122 Nd2 C75 C74 -48.1(3) . .
C71 Nd2 C75 C74 -112.2(4) . .
C72 Nd2 C75 C74 -75.2(3) . .
C123 Nd2 C75 C74 -16.3(3) . .
C102 Nd2 C75 C74 155.9(2) . .
C73 Nd2 C75 C74 -36.0(2) . .
C124 Nd2 C75 C74 16.5(3) . .
C104 Nd2 C75 C74 -162.0(3) . .
C103 Nd2 C75 C74 -168.6(2) . .
C81 Nd2 C75 C74 86.6(3) . .
C122 Nd2 C75 C71 64.1(3) . .
C72 Nd2 C75 C71 37.0(3) . .
C74 Nd2 C75 C71 112.2(4) . .
C123 Nd2 C75 C71 95.9(3) . .
C102 Nd2 C75 C71 -91.9(3) . .
C73 Nd2 C75 C71 76.2(3) . .
C124 Nd2 C75 C71 128.7(2) . .
C104 Nd2 C75 C71 -49.8(3) . .
C103 Nd2 C75 C71 -56.4(3) . .
C81 Nd2 C75 C71 -161.2(3) . .
C122 Nd2 C75 C76 -175.0(2) . .
C71 Nd2 C75 C76 121.0(4) . .
C72 Nd2 C75 C76 158.0(4) . .
C74 Nd2 C75 C76 -126.8(4) . .
C123 Nd2 C75 C76 -143.2(3) . .
C102 Nd2 C75 C76 29.1(4) . .
C73 Nd2 C75 C76 -162.9(4) . .
C124 Nd2 C75 C76 -110.4(3) . .
C104 Nd2 C75 C76 71.2(3) . .
C103 Nd2 C75 C76 64.6(3) . .
C81 Nd2 C75 C76 -40.2(3) . .
C74 C75 C76 C79 -103.3(4) . .
C71 C75 C76 C79 75.9(4) . .
Nd2 C75 C76 C79 -10.7(4) . .
C74 C75 C76 C77 132.7(4) . .
C71 C75 C76 C77 -48.1(5) . .
Nd2 C75 C76 C77 -134.7(3) . .
C74 C75 C76 C78 17.4(5) . .
C71 C75 C76 C78 -163.4(3) . .
Nd2 C75 C76 C78 110.0(3) . .
C75 C76 C79 C80 65.7(5) . .
C77 C76 C79 C80 -173.3(4) . .
C78 C76 C79 C80 -56.3(5) . .
C75 C76 C79 C91 -123.9(4) . .
C77 C76 C79 C91 -2.8(6) . .
C78 C76 C79 C91 114.1(5) . .
C91 C79 C80 C81 179.0(4) . .
C76 C79 C80 C81 -8.6(7) . .
C91 C79 C80 C85 -1.5(4) . .
C76 C79 C80 C85 171.0(4) . .
C91 C79 C80 Nd2 119.6(3) . .
C76 C79 C80 Nd2 -68.0(4) . .
C91 C79 C80 K1 -77.0(3) . .
C76 C79 C80 K1 95.5(4) . .
C122 Nd2 C80 C81 49.6(4) . .
C71 Nd2 C80 C81 -125.3(2) . .
C75 Nd2 C80 C81 -104.0(2) . .
C72 Nd2 C80 C81 -111.6(2) . .
C74 Nd2 C80 C81 -76.5(2) . .
C123 Nd2 C80 C81 6.6(3) . .
C102 Nd2 C80 C81 104.6(2) . .
C73 Nd2 C80 C81 -79.9(2) . .
C124 Nd2 C80 C81 7.0(2) . .
C104 Nd2 C80 C81 158.3(2) . .
C103 Nd2 C80 C81 130.2(2) . .
C122 Nd2 C80 C79 -171.6(3) . .
C71 Nd2 C80 C79 13.5(2) . .
C75 Nd2 C80 C79 34.8(2) . .
C72 Nd2 C80 C79 27.2(3) . .
C74 Nd2 C80 C79 62.3(2) . .
C123 Nd2 C80 C79 145.4(2) . .
C102 Nd2 C80 C79 -116.5(2) . .
C73 Nd2 C80 C79 59.0(2) . .
C124 Nd2 C80 C79 145.8(2) . .
C104 Nd2 C80 C79 -62.8(2) . .
C103 Nd2 C80 C79 -91.0(2) . .
C81 Nd2 C80 C79 138.9(3) . .
C122 Nd2 C80 C85 -60.2(4) . .
C71 Nd2 C80 C85 124.9(3) . .
C75 Nd2 C80 C85 146.2(3) . .
C72 Nd2 C80 C85 138.6(3) . .
C74 Nd2 C80 C85 173.7(3) . .
C123 Nd2 C80 C85 -103.2(3) . .
C102 Nd2 C80 C85 -5.1(3) . .
C73 Nd2 C80 C85 170.4(3) . .
C124 Nd2 C80 C85 -102.8(3) . .
C104 Nd2 C80 C85 48.6(3) . .
C103 Nd2 C80 C85 20.4(3) . .
C81 Nd2 C80 C85 -109.8(4) . .
C122 Nd2 C80 K1 54.6(5) . .
C71 Nd2 C80 K1 -120.3(3) . .
C75 Nd2 C80 K1 -99.0(3) . .
C72 Nd2 C80 K1 -106.6(3) . .
C74 Nd2 C80 K1 -71.5(3) . .
C123 Nd2 C80 K1 11.6(4) . .
C102 Nd2 C80 K1 109.7(3) . .
C73 Nd2 C80 K1 -74.8(4) . .
C124 Nd2 C80 K1 12.0(4) . .
C104 Nd2 C80 K1 163.3(3) . .
C103 Nd2 C80 K1 135.2(3) . .
C81 Nd2 C80 K1 5.0(3) . .
C79 C80 C81 C82 -179.6(4) . .
C85 C80 C81 C82 0.9(6) . .
Nd2 C80 C81 C82 -112.7(4) . .
K1 C80 C81 C82 69.2(4) . .
C79 C80 C81 Nd2 -66.9(4) . .
C85 C80 C81 Nd2 113.6(3) . .
K1 C80 C81 Nd2 -178.09(10) . .
C79 C80 C81 K1 111.2(5) . .
C85 C80 C81 K1 -68.3(3) . .
Nd2 C80 C81 K1 178.09(10) . .
C122 Nd2 C81 C82 -31.1(3) . .
C71 Nd2 C81 C82 178.2(3) . .
C75 Nd2 C81 C82 -172.1(3) . .
C72 Nd2 C81 C82 -155.5(3) . .
C74 Nd2 C81 C82 -141.2(3) . .
C123 Nd2 C81 C82 -54.3(3) . .
C102 Nd2 C81 C82 49.0(3) . .
C73 Nd2 C81 C82 -130.8(3) . .
C124 Nd2 C81 C82 -52.4(3) . .
C104 Nd2 C81 C82 97.3(3) . .
C103 Nd2 C81 C82 66.5(3) . .
C122 Nd2 C81 C80 -151.9(2) . .
C71 Nd2 C81 C80 57.4(2) . .
C75 Nd2 C81 C80 67.2(2) . .
C72 Nd2 C81 C80 83.7(3) . .
C74 Nd2 C81 C80 98.0(2) . .
C123 Nd2 C81 C80 -175.1(2) . .
C102 Nd2 C81 C80 -71.8(2) . .
C73 Nd2 C81 C80 108.5(2) . .
C124 Nd2 C81 C80 -173.2(2) . .
C104 Nd2 C81 C80 -23.5(2) . .
C103 Nd2 C81 C80 -54.3(2) . .
C122 Nd2 C81 K1 -155.5(2) . .
C71 Nd2 C81 K1 53.9(3) . .
C75 Nd2 C81 K1 63.6(3) . .
C72 Nd2 C81 K1 80.2(3) . .
C74 Nd2 C81 K1 94.4(3) . .
C123 Nd2 C81 K1 -178.7(3) . .
C102 Nd2 C81 K1 -75.4(3) . .
C73 Nd2 C81 K1 104.9(3) . .
C124 Nd2 C81 K1 -176.7(3) . .
C104 Nd2 C81 K1 -27.0(3) . .
C103 Nd2 C81 K1 -57.9(3) . .
C80 C81 C82 C83 -1.8(6) . .
Nd2 C81 C82 C83 -98.0(4) . .
K1 C81 C82 C83 57.9(4) . .
C81 C82 C83 C84 1.2(6) . .
C81 C82 C83 K1 -56.5(4) . .
C82 C83 C84 C85 0.2(6) . .
K1 C83 C84 C85 65.9(3) . .
C82 C83 C84 K1 -65.7(4) . .
C83 C84 C85 C86 179.7(4) . .
K1 C84 C85 C86 -103.4(4) . .
C83 C84 C85 C80 -1.0(6) . .
K1 C84 C85 C80 75.9(3) . .
C83 C84 C85 K1 -77.0(4) . .
C81 C80 C85 C84 0.5(5) . .
C79 C80 C85 C84 -179.1(3) . .
Nd2 C80 C85 C84 80.8(4) . .
K1 C80 C85 C84 -77.9(3) . .
C81 C80 C85 C86 179.9(3) . .
C79 C80 C85 C86 0.3(4) . .
Nd2 C80 C85 C86 -99.8(3) . .
K1 C80 C85 C86 101.5(3) . .
C81 C80 C85 K1 78.4(3) . .
C79 C80 C85 K1 -101.3(3) . .
Nd2 C80 C85 K1 158.69(18) . .
C84 C85 C86 C87 2.0(7) . .
C80 C85 C86 C87 -177.3(4) . .
K1 C85 C86 C87 -92.7(4) . .
C84 C85 C86 C91 -179.6(4) . .
C80 C85 C86 C91 1.0(4) . .
K1 C85 C86 C91 85.6(3) . .
C84 C85 C86 K2 -68.3(5) . 1_455
C80 C85 C86 K2 112.3(3) . 1_455
K1 C85 C86 K2 -163.08(11) . 1_455
C91 C86 C87 C88 4.6(6) . .
C85 C86 C87 C88 -177.3(4) . .
K2 C86 C87 C88 -93.6(4) 1_455 .
C91 C86 C87 K2 98.2(4) . 1_455
C85 C86 C87 K2 -83.7(4) . 1_455
C86 C87 C88 C89 -0.5(7) . .
K2 C87 C88 C89 -87.2(4) 1_455 .
C86 C87 C88 K2 86.7(4) . 1_455
C87 C88 C89 C90 -3.2(7) . .
K2 C88 C89 C90 -65.8(5) 1_455 .
C88 C89 C90 C91 2.8(7) . .
C89 C90 C91 C86 1.2(6) . .
C89 C90 C91 C79 179.4(5) . .
C87 C86 C91 C90 -4.9(6) . .
C85 C86 C91 C90 176.6(4) . .
K2 C86 C91 C90 71.5(4) 1_455 .
C87 C86 C91 C79 176.5(4) . .
C85 C86 C91 C79 -2.0(5) . .
K2 C86 C91 C79 -107.1(3) 1_455 .
C80 C79 C91 C90 -176.1(4) . .
C76 C79 C91 C90 12.2(8) . .
C80 C79 C91 C86 2.1(4) . .
C76 C79 C91 C86 -169.5(4) . .
C108 Si5 C102 C103 13.9(4) . .
C107 Si5 C102 C103 -105.4(4) . .
C106 Si5 C102 C103 136.5(4) . .
C108 Si5 C102 Nd2 -90.1(3) . .
C107 Si5 C102 Nd2 150.5(2) . .
C106 Si5 C102 Nd2 32.5(3) . .
C108 Si5 C102 K2 96.0(2) . 1_455
C107 Si5 C102 K2 -23.3(2) . 1_455
C106 Si5 C102 K2 -141.4(2) . 1_455
C122 Nd2 C102 C103 -84.5(2) . .
C71 Nd2 C102 C103 38.9(3) . .
C75 Nd2 C102 C103 79.4(3) . .
C72 Nd2 C102 C103 -0.3(3) . .
C74 Nd2 C102 C103 115.2(4) . .
C123 Nd2 C102 C103 -107.5(2) . .
C73 Nd2 C102 C103 -36.9(8) . .
C124 Nd2 C102 C103 -137.4(2) . .
C104 Nd2 C102 C103 23.7(2) . .
C81 Nd2 C102 C103 144.7(2) . .
C122 Nd2 C102 Si5 39.3(3) . .
C71 Nd2 C102 Si5 162.7(2) . .
C75 Nd2 C102 Si5 -156.8(2) . .
C72 Nd2 C102 Si5 123.4(3) . .
C74 Nd2 C102 Si5 -121.0(3) . .
C123 Nd2 C102 Si5 16.3(3) . .
C73 Nd2 C102 Si5 86.9(7) . .
C124 Nd2 C102 Si5 -13.6(3) . .
C104 Nd2 C102 Si5 147.5(3) . .
C103 Nd2 C102 Si5 123.8(4) . .
C81 Nd2 C102 Si5 -91.5(3) . .
C122 Nd2 C102 K2 -147.28(16) . 1_455
C71 Nd2 C102 K2 -23.9(2) . 1_455
C75 Nd2 C102 K2 16.6(2) . 1_455
C72 Nd2 C102 K2 -63.2(3) . 1_455
C74 Nd2 C102 K2 52.4(4) . 1_455
C123 Nd2 C102 K2 -170.29(14) . 1_455
C73 Nd2 C102 K2 -99.7(7) . 1_455
C124 Nd2 C102 K2 159.79(14) . 1_455
C104 Nd2 C102 K2 -39.10(13) . 1_455
C103 Nd2 C102 K2 -62.8(2) . 1_455
C81 Nd2 C102 K2 81.89(14) . 1_455
Si5 C102 C103 C104 172.2(3) . .
Nd2 C102 C103 C104 -55.1(4) . .
K2 C102 C103 C104 69.9(4) 1_455 .
Si5 C102 C103 Nd2 -132.7(3) . .
K2 C102 C103 Nd2 125.02(10) 1_455 .
Si5 C102 C103 K2 102.3(3) . 1_455
Nd2 C102 C103 K2 -125.02(10) . 1_455
C122 Nd2 C103 C104 -130.1(2) . .
C71 Nd2 C103 C104 -12.1(3) . .
C75 Nd2 C103 C104 13.7(3) . .
C72 Nd2 C103 C104 -42.7(3) . .
C74 Nd2 C103 C104 1.2(4) . .
C123 Nd2 C103 C104 -140.9(2) . .
C102 Nd2 C103 C104 137.6(4) . .
C73 Nd2 C103 C104 -52.3(3) . .
C124 Nd2 C103 C104 -171.6(2) . .
C81 Nd2 C103 C104 99.7(2) . .
C122 Nd2 C103 C102 92.3(2) . .
C71 Nd2 C103 C102 -149.6(2) . .
C75 Nd2 C103 C102 -123.9(2) . .
C72 Nd2 C103 C102 179.8(2) . .
C74 Nd2 C103 C102 -136.4(3) . .
C123 Nd2 C103 C102 81.6(2) . .
C73 Nd2 C103 C102 170.1(2) . .
C124 Nd2 C103 C102 50.8(3) . .
C104 Nd2 C103 C102 -137.6(4) . .
C81 Nd2 C103 C102 -37.9(3) . .
C122 Nd2 C103 K2 160.65(15) . 1_455
C71 Nd2 C103 K2 -81.28(16) . 1_455
C75 Nd2 C103 K2 -55.51(18) . 1_455
C72 Nd2 C103 K2 -111.87(15) . 1_455
C74 Nd2 C103 K2 -68.0(3) . 1_455
C123 Nd2 C103 K2 149.93(13) . 1_455
C102 Nd2 C103 K2 68.4(2) . 1_455
C73 Nd2 C103 K2 -121.53(19) . 1_455
C124 Nd2 C103 K2 119.17(15) . 1_455
C104 Nd2 C103 K2 -69.2(2) . 1_455
C81 Nd2 C103 K2 30.50(16) . 1_455
C102 C103 C104 Si6 -165.3(3) . .
Nd2 C103 C104 Si6 140.2(3) . .
K2 C103 C104 Si6 -95.3(3) 1_455 .
C102 C103 C104 Nd2 54.5(4) . .
K2 C103 C104 Nd2 124.49(10) 1_455 .
C102 C103 C104 K2 -70.0(4) . 1_455
Nd2 C103 C104 K2 -124.49(10) . 1_455
C122 Nd2 C104 C103 50.7(3) . .
C71 Nd2 C104 C103 168.0(3) . .
C75 Nd2 C104 C103 -168.6(2) . .
C72 Nd2 C104 C103 141.5(2) . .
C74 Nd2 C104 C103 -179.3(2) . .
C123 Nd2 C104 C103 51.6(3) . .
C102 Nd2 C104 C103 -24.2(2) . .
C73 Nd2 C104 C103 145.6(2) . .
C124 Nd2 C104 C103 14.1(4) . .
C81 Nd2 C104 C103 -91.6(2) . .
C122 Nd2 C104 Si6 -75.2(3) . .
C71 Nd2 C104 Si6 42.1(3) . .
C75 Nd2 C104 Si6 65.5(3) . .
C72 Nd2 C104 Si6 15.7(3) . .
C74 Nd2 C104 Si6 54.8(3) . .
C123 Nd2 C104 Si6 -74.2(3) . .
C102 Nd2 C104 Si6 -150.1(4) . .
C73 Nd2 C104 Si6 19.7(3) . .
C124 Nd2 C104 Si6 -111.8(3) . .
C103 Nd2 C104 Si6 -125.9(4) . .
C81 Nd2 C104 Si6 142.5(3) . .
C122 Nd2 C104 K2 113.83(15) . 1_455
C71 Nd2 C104 K2 -128.90(17) . 1_455
C75 Nd2 C104 K2 -105.48(15) . 1_455
C72 Nd2 C104 K2 -155.32(15) . 1_455
C74 Nd2 C104 K2 -116.21(16) . 1_455
C123 Nd2 C104 K2 114.78(16) . 1_455
C102 Nd2 C104 K2 38.96(13) . 1_455
C73 Nd2 C104 K2 -151.29(14) . 1_455
C124 Nd2 C104 K2 77.2(3) . 1_455
C103 Nd2 C104 K2 63.1(2) . 1_455
C81 Nd2 C104 K2 -28.47(17) . 1_455
C103 C104 Si6 C111 114.4(4) . .
Nd2 C104 Si6 C111 -136.5(3) . .
K2 C104 Si6 C111 35.3(2) 1_455 .
C103 C104 Si6 C109 -3.8(4) . .
Nd2 C104 Si6 C109 105.3(3) . .
K2 C104 Si6 C109 -82.9(2) 1_455 .
C103 C104 Si6 C110 -126.8(4) . .
Nd2 C104 Si6 C110 -17.7(4) . .
K2 C104 Si6 C110 154.1(2) 1_455 .
C126 Si7 C122 C123 -159.0(4) . .
C128 Si7 C122 C123 -37.7(4) . .
C127 Si7 C122 C123 81.2(4) . .
C126 Si7 C122 Nd2 -53.0(4) . .
C128 Si7 C122 Nd2 68.4(4) . .
C127 Si7 C122 Nd2 -172.8(3) . .
C71 Nd2 C122 C123 98.0(2) . .
C75 Nd2 C122 C123 66.7(3) . .
C72 Nd2 C122 C123 87.1(2) . .
C74 Nd2 C122 C123 42.7(3) . .
C102 Nd2 C122 C123 -129.9(2) . .
C73 Nd2 C122 C123 57.5(2) . .
C124 Nd2 C122 C123 -23.4(2) . .
C104 Nd2 C122 C123 178.6(2) . .
C103 Nd2 C122 C123 -159.4(2) . .
C81 Nd2 C122 C123 -49.2(3) . .
C71 Nd2 C122 Si7 -25.5(4) . .
C75 Nd2 C122 Si7 -56.8(4) . .
C72 Nd2 C122 Si7 -36.4(3) . .
C74 Nd2 C122 Si7 -80.8(3) . .
C123 Nd2 C122 Si7 -123.5(4) . .
C102 Nd2 C122 Si7 106.6(3) . .
C73 Nd2 C122 Si7 -65.9(3) . .
C124 Nd2 C122 Si7 -146.9(4) . .
C104 Nd2 C122 Si7 55.1(3) . .
C103 Nd2 C122 Si7 77.2(3) . .
C81 Nd2 C122 Si7 -172.7(2) . .
Si7 C122 C123 C124 -170.2(3) . .
Nd2 C122 C123 C124 54.4(4) . .
Si7 C122 C123 Nd2 135.5(3) . .
C71 Nd2 C123 C122 -98.7(2) . .
C75 Nd2 C123 C122 -133.7(2) . .
C72 Nd2 C123 C122 -92.8(2) . .
C74 Nd2 C123 C122 -141.8(2) . .
C102 Nd2 C123 C122 51.8(2) . .
C73 Nd2 C123 C122 -118.2(3) . .
C124 Nd2 C123 C122 138.5(4) . .
C104 Nd2 C123 C122 -1.9(3) . .
C103 Nd2 C123 C122 21.9(3) . .
C81 Nd2 C123 C122 142.4(2) . .
C122 Nd2 C123 C124 -138.5(4) . .
C71 Nd2 C123 C124 122.8(2) . .
C75 Nd2 C123 C124 87.8(2) . .
C72 Nd2 C123 C124 128.7(2) . .
C74 Nd2 C123 C124 79.7(2) . .
C102 Nd2 C123 C124 -86.7(2) . .
C73 Nd2 C123 C124 103.3(3) . .
C104 Nd2 C123 C124 -140.4(2) . .
C103 Nd2 C123 C124 -116.6(2) . .
C81 Nd2 C123 C124 3.9(3) . .
C122 C123 C124 Si8 172.0(3) . .
Nd2 C123 C124 Si8 -135.2(3) . .
C122 C123 C124 Nd2 -52.8(4) . .
C122 Nd2 C124 C123 23.6(2) . .
C71 Nd2 C124 C123 -76.5(3) . .
C75 Nd2 C124 C123 -107.8(2) . .
C72 Nd2 C124 C123 -54.7(3) . .
C74 Nd2 C124 C123 -99.7(2) . .
C102 Nd2 C124 C123 99.7(2) . .
C73 Nd2 C124 C123 -70.2(2) . .
C104 Nd2 C124 C123 69.2(3) . .
C103 Nd2 C124 C123 77.0(3) . .
C81 Nd2 C124 C123 -176.2(2) . .
C122 Nd2 C124 Si8 144.5(3) . .
C71 Nd2 C124 Si8 44.4(4) . .
C75 Nd2 C124 Si8 13.0(3) . .
C72 Nd2 C124 Si8 66.1(3) . .
C74 Nd2 C124 Si8 21.2(3) . .
C123 Nd2 C124 Si8 120.8(4) . .
C102 Nd2 C124 Si8 -139.4(3) . .
C73 Nd2 C124 Si8 50.6(3) . .
C104 Nd2 C124 Si8 -170.0(2) . .
C103 Nd2 C124 Si8 -162.1(2) . .
C81 Nd2 C124 Si8 -55.3(3) . .
C123 C124 Si8 C129 11.8(5) . .
Nd2 C124 Si8 C129 -90.1(4) . .
C123 C124 Si8 C130 -108.1(4) . .
Nd2 C124 Si8 C130 150.0(3) . .
C123 C124 Si8 C131 133.5(4) . .
Nd2 C124 Si8 C131 31.6(4) . .
C204 C203 C202 C207 1.6(10) . .
C204 C203 C202 C201 179.4(6) . .
C202 C203 C204 C205 -2.6(11) . .
C203 C204 C205 C206 3.6(12) . .
C204 C205 C206 C207 -3.6(12) . .
C203 C202 C207 C206 -1.6(10) . .
C201 C202 C207 C206 -179.3(6) . .
C205 C206 C207 C202 2.6(11) . .
C84 C85 K1 C53 -86.9(3) . .
C86 C85 K1 C53 44.6(3) . .
C80 C85 K1 C53 150.4(2) . .
C84 C85 K1 C14 119.6(3) . .
C86 C85 K1 C14 -108.9(3) . .
C80 C85 K1 C14 -3.1(3) . .
C84 C85 K1 C52 -59.3(3) . .
C86 C85 K1 C52 72.2(3) . .
C80 C85 K1 C52 178.0(2) . .
C84 C85 K1 C80 122.7(4) . .
C86 C85 K1 C80 -105.8(3) . .
C84 C85 K1 C13 94.8(3) . .
C86 C85 K1 C13 -133.8(2) . .
C80 C85 K1 C13 -28.0(2) . .
C86 C85 K1 C84 131.5(4) . .
C80 C85 K1 C84 -122.7(4) . .
C84 C85 K1 C54 -113.4(2) . .
C86 C85 K1 C54 18.1(3) . .
C80 C85 K1 C54 123.9(2) . .
C84 C85 K1 C15 124.1(3) . .
C86 C85 K1 C15 -104.4(3) . .
C80 C85 K1 C15 1.4(4) . .
C84 C85 K1 C12 67.2(3) . .
C86 C85 K1 C12 -161.3(2) . .
C80 C85 K1 C12 -55.5(2) . .
C84 C85 K1 C81 91.5(3) . .
C86 C85 K1 C81 -137.1(3) . .
C80 C85 K1 C81 -31.27(19) . .
C84 C85 K1 C83 29.4(2) . .
C86 C85 K1 C83 160.9(3) . .
C80 C85 K1 C83 -93.3(2) . .
C52 C53 K1 C85 109.6(2) . .
C54 C53 K1 C85 -118.4(2) . .
Nd1 C53 K1 C85 174.07(12) . .
C52 C53 K1 C14 -92.8(2) . .
C54 C53 K1 C14 39.3(2) . .
Nd1 C53 K1 C14 -28.27(17) . .
C54 C53 K1 C52 132.0(3) . .
Nd1 C53 K1 C52 64.5(2) . .
C52 C53 K1 C80 128.1(2) . .
C54 C53 K1 C80 -99.9(2) . .
Nd1 C53 K1 C80 -167.41(11) . .
C52 C53 K1 C13 -72.6(3) . .
C54 C53 K1 C13 59.5(3) . .
Nd1 C53 K1 C13 -8.1(2) . .
C52 C53 K1 C84 82.3(2) . .
C54 C53 K1 C84 -145.6(2) . .
Nd1 C53 K1 C84 146.83(13) . .
C52 C53 K1 C54 -132.0(3) . .
Nd1 C53 K1 C54 -67.5(2) . .
C52 C53 K1 C15 -83.0(2) . .
C54 C53 K1 C15 49.0(2) . .
Nd1 C53 K1 C15 -18.53(14) . .
C52 C53 K1 C12 -43.0(3) . .
C54 C53 K1 C12 89.0(2) . .
Nd1 C53 K1 C12 21.49(19) . .
C52 C53 K1 C81 106.8(3) . .
C54 C53 K1 C81 -121.2(3) . .
Nd1 C53 K1 C81 171.32(17) . .
C52 C53 K1 C83 62.7(2) . .
C54 C53 K1 C83 -165.3(2) . .
Nd1 C53 K1 C83 127.18(13) . .
C13 C14 K1 C85 -62.0(3) . .
C15 C14 K1 C85 175.6(2) . .
K2 C14 K1 C85 -164.72(19) . .
C13 C14 K1 C53 145.4(3) . .
C15 C14 K1 C53 23.0(3) . .
K2 C14 K1 C53 42.6(3) . .
C13 C14 K1 C52 117.0(3) . .
C15 C14 K1 C52 -5.4(3) . .
K2 C14 K1 C52 14.2(3) . .
C13 C14 K1 C80 -63.4(3) . .
C15 C14 K1 C80 174.1(2) . .
K2 C14 K1 C80 -166.2(2) . .
C15 C14 K1 C13 -122.4(4) . .
K2 C14 K1 C13 -102.8(4) . .
C13 C14 K1 C84 -27.7(3) . .
C15 C14 K1 C84 -150.1(2) . .
K2 C14 K1 C84 -130.4(2) . .
C13 C14 K1 C54 161.4(3) . .
C15 C14 K1 C54 39.0(2) . .
K2 C14 K1 C54 58.7(2) . .
C13 C14 K1 C15 122.4(4) . .
K2 C14 K1 C15 19.66(18) . .
C13 C14 K1 C12 31.1(2) . .
C15 C14 K1 C12 -91.4(3) . .
K2 C14 K1 C12 -71.7(2) . .
C13 C14 K1 C81 -42.6(3) . .
C15 C14 K1 C81 -165.0(2) . .
K2 C14 K1 C81 -145.4(2) . .
C13 C14 K1 C83 -11.4(3) . .
C15 C14 K1 C83 -133.8(2) . .
K2 C14 K1 C83 -114.2(2) . .
C53 C52 K1 C85 -81.9(2) . .
Si3 C52 K1 C85 41.6(2) . .
Nd1 C52 K1 C85 -148.37(13) . .
Si3 C52 K1 C53 123.5(3) . .
Nd1 C52 K1 C53 -66.5(2) . .
C53 C52 K1 C14 99.0(2) . .
Si3 C52 K1 C14 -137.51(16) . .
Nd1 C52 K1 C14 32.55(18) . .
C53 C52 K1 C80 -80.3(3) . .
Si3 C52 K1 C80 43.2(3) . .
Nd1 C52 K1 C80 -146.75(14) . .
C53 C52 K1 C13 126.3(2) . .
Si3 C52 K1 C13 -110.25(17) . .
Nd1 C52 K1 C13 59.81(18) . .
C53 C52 K1 C84 -104.5(2) . .
Si3 C52 K1 C84 18.93(18) . .
Nd1 C52 K1 C84 -171.01(14) . .
C53 C52 K1 C54 26.2(2) . .
Si3 C52 K1 C54 149.7(2) . .
Nd1 C52 K1 C54 -40.25(13) . .
C53 C52 K1 C15 96.7(2) . .
Si3 C52 K1 C15 -139.87(17) . .
Nd1 C52 K1 C15 30.19(14) . .
C53 C52 K1 C12 144.5(2) . .
Si3 C52 K1 C12 -92.08(17) . .
Nd1 C52 K1 C12 77.98(15) . .
C53 C52 K1 C81 -126.0(2) . .
Si3 C52 K1 C81 -2.5(3) . .
Nd1 C52 K1 C81 167.52(14) . .
C53 C52 K1 C83 -128.1(2) . .
Si3 C52 K1 C83 -4.62(19) . .
Nd1 C52 K1 C83 165.44(13) . .
C81 C80 K1 C85 -118.9(3) . .
C79 C80 K1 C85 105.1(3) . .
Nd2 C80 K1 C85 -123.6(4) . .
C81 C80 K1 C53 -158.7(2) . .
C79 C80 K1 C53 65.3(3) . .
C85 C80 K1 C53 -39.8(3) . .
Nd2 C80 K1 C53 -163.4(3) . .
C81 C80 K1 C14 58.7(2) . .
C79 C80 K1 C14 -77.4(3) . .
C85 C80 K1 C14 177.5(2) . .
Nd2 C80 K1 C14 53.9(3) . .
C81 C80 K1 C52 -122.0(2) . .
C79 C80 K1 C52 102.0(3) . .
C85 C80 K1 C52 -3.1(3) . .
Nd2 C80 K1 C52 -126.7(3) . .
C81 C80 K1 C13 35.8(2) . .
C79 C80 K1 C13 -100.2(2) . .
C85 C80 K1 C13 154.7(2) . .
Nd2 C80 K1 C13 31.1(3) . .
C81 C80 K1 C84 -88.5(2) . .
C79 C80 K1 C84 135.5(3) . .
C85 C80 K1 C84 30.4(2) . .
Nd2 C80 K1 C84 -93.2(4) . .
C81 C80 K1 C54 165.7(2) . .
C79 C80 K1 C54 29.7(3) . .
C85 C80 K1 C54 -75.4(2) . .
Nd2 C80 K1 C54 161.0(3) . .
C81 C80 K1 C15 61.8(2) . .
C79 C80 K1 C15 -74.2(3) . .
C85 C80 K1 C15 -179.3(2) . .
Nd2 C80 K1 C15 57.1(4) . .
C81 C80 K1 C12 13.8(2) . .
C79 C80 K1 C12 -122.2(2) . .
C85 C80 K1 C12 132.7(2) . .
Nd2 C80 K1 C12 9.1(4) . .
C79 C80 K1 C81 -136.0(4) . .
C85 C80 K1 C81 118.9(3) . .
Nd2 C80 K1 C81 -4.7(2) . .
C81 C80 K1 C83 -57.5(2) . .
C79 C80 K1 C83 166.4(3) . .
C85 C80 K1 C83 61.3(2) . .
Nd2 C80 K1 C83 -62.2(3) . .
C14 C13 K1 C85 131.5(3) . .
C12 C13 K1 C85 -106.6(3) . .
C14 C13 K1 C53 -46.3(3) . .
C12 C13 K1 C53 75.6(3) . .
C12 C13 K1 C14 121.9(4) . .
C14 C13 K1 C52 -76.0(3) . .
C12 C13 K1 C52 45.9(3) . .
C14 C13 K1 C80 118.9(3) . .
C12 C13 K1 C80 -119.2(3) . .
C14 C13 K1 C84 160.0(2) . .
C12 C13 K1 C84 -78.1(3) . .
C14 C13 K1 C54 -21.2(3) . .
C12 C13 K1 C54 100.8(3) . .
C14 C13 K1 C15 -31.4(2) . .
C12 C13 K1 C15 90.6(3) . .
C14 C13 K1 C12 -121.9(4) . .
C14 C13 K1 C81 133.9(3) . .
C12 C13 K1 C81 -104.1(3) . .
C14 C13 K1 C83 169.9(3) . .
C12 C13 K1 C83 -68.2(3) . .
C83 C84 K1 C85 122.8(4) . .
C83 C84 K1 C53 -135.1(2) . .
C85 C84 K1 C53 102.2(3) . .
C83 C84 K1 C14 38.3(3) . .
C85 C84 K1 C14 -84.4(3) . .
C83 C84 K1 C52 -108.7(2) . .
C85 C84 K1 C52 128.5(2) . .
C83 C84 K1 C80 90.3(3) . .
C85 C84 K1 C80 -32.5(2) . .
C83 C84 K1 C13 25.6(3) . .
C85 C84 K1 C13 -97.1(3) . .
C83 C84 K1 C54 -153.1(2) . .
C85 C84 K1 C54 84.1(3) . .
C83 C84 K1 C15 5.2(4) . .
C85 C84 K1 C15 -117.5(3) . .
C83 C84 K1 C12 0.1(3) . .
C85 C84 K1 C12 -122.6(3) . .
C83 C84 K1 C81 57.8(2) . .
C85 C84 K1 C81 -65.0(2) . .
C85 C84 K1 C83 -122.8(4) . .
C53 C54 K1 C85 73.4(2) . .
Si4 C54 K1 C85 -46.3(2) . .
Nd1 C54 K1 C85 138.39(13) . .
Si4 C54 K1 C53 -119.7(3) . .
Nd1 C54 K1 C53 65.0(2) . .
C53 C54 K1 C14 -144.8(2) . .
Si4 C54 K1 C14 95.47(18) . .
Nd1 C54 K1 C14 -79.84(15) . .
C53 C54 K1 C52 -26.4(2) . .
Si4 C54 K1 C52 -146.1(2) . .
Nd1 C54 K1 C52 38.59(12) . .
C53 C54 K1 C80 104.9(2) . .
Si4 C54 K1 C80 -14.8(2) . .
Nd1 C54 K1 C80 169.93(11) . .
C53 C54 K1 C13 -135.8(2) . .
Si4 C54 K1 C13 104.50(19) . .
Nd1 C54 K1 C13 -70.81(17) . .
C53 C54 K1 C84 42.9(3) . .
Si4 C54 K1 C84 -76.8(2) . .
Nd1 C54 K1 C84 107.90(15) . .
C53 C54 K1 C15 -128.4(2) . .
Si4 C54 K1 C15 111.93(19) . .
Nd1 C54 K1 C15 -63.38(13) . .
C53 C54 K1 C12 -107.3(2) . .
Si4 C54 K1 C12 133.04(17) . .
Nd1 C54 K1 C12 -42.27(18) . .
C53 C54 K1 C81 119.5(3) . .
Si4 C54 K1 C81 -0.2(4) . .
Nd1 C54 K1 C81 -175.51(18) . .
C53 C54 K1 C83 23.3(3) . .
Si4 C54 K1 C83 -96.4(2) . .
Nd1 C54 K1 C83 88.3(2) . .
C14 C15 K1 C85 -8.0(4) . .
C16 C15 K1 C85 119.3(3) . .
C10 C15 K1 C85 -132.3(3) . .
K2 C15 K1 C85 -52.5(6) . .
C14 C15 K1 C53 -159.2(2) . .
C16 C15 K1 C53 -32.0(3) . .
C10 C15 K1 C53 76.5(3) . .
K2 C15 K1 C53 156.3(4) . .
C16 C15 K1 C14 127.3(4) . .
C10 C15 K1 C14 -124.3(4) . .
K2 C15 K1 C14 -44.4(4) . .
C14 C15 K1 C52 175.0(2) . .
C16 C15 K1 C52 -57.7(3) . .
C10 C15 K1 C52 50.7(3) . .
K2 C15 K1 C52 130.5(4) . .
C14 C15 K1 C80 -7.2(3) . .
C16 C15 K1 C80 120.1(3) . .
C10 C15 K1 C80 -131.5(2) . .
K2 C15 K1 C80 -51.7(5) . .
C14 C15 K1 C13 31.4(2) . .
C16 C15 K1 C13 158.6(3) . .
C10 C15 K1 C13 -92.9(3) . .
K2 C15 K1 C13 -13.1(4) . .
C14 C15 K1 C84 58.3(4) . .
C16 C15 K1 C84 -174.4(3) . .
C10 C15 K1 C84 -65.9(4) . .
K2 C15 K1 C84 13.9(6) . .
C14 C15 K1 C54 -139.3(2) . .
C16 C15 K1 C54 -12.0(3) . .
C10 C15 K1 C54 96.4(3) . .
K2 C15 K1 C54 176.2(4) . .
C14 C15 K1 C12 64.7(2) . .
C16 C15 K1 C12 -168.0(3) . .
C10 C15 K1 C12 -59.6(2) . .
K2 C15 K1 C12 20.3(4) . .
C14 C15 K1 C81 16.3(3) . .
C16 C15 K1 C81 143.6(3) . .
C10 C15 K1 C81 -108.0(3) . .
K2 C15 K1 C81 -28.1(5) . .
C14 C15 K1 C83 61.2(3) . .
C16 C15 K1 C83 -171.5(3) . .
C10 C15 K1 C83 -63.1(3) . .
K2 C15 K1 C83 16.8(5) . .
C11 C12 K1 C85 -146.1(2) . .
C13 C12 K1 C85 86.0(3) . .
C11 C12 K1 C53 4.5(3) . .
C13 C12 K1 C53 -123.5(3) . .
C11 C12 K1 C14 95.9(3) . .
C13 C12 K1 C14 -32.1(2) . .
C11 C12 K1 C52 -13.5(3) . .
C13 C12 K1 C52 -141.4(3) . .
C11 C12 K1 C80 -169.0(2) . .
C13 C12 K1 C80 63.0(3) . .
C11 C12 K1 C13 128.0(4) . .
C11 C12 K1 C84 -121.1(2) . .
C13 C12 K1 C84 110.9(3) . .
C11 C12 K1 C54 34.6(3) . .
C13 C12 K1 C54 -93.4(3) . .
C11 C12 K1 C15 61.5(2) . .
C13 C12 K1 C15 -66.5(3) . .
C11 C12 K1 C81 -163.2(3) . .
C13 C12 K1 C81 68.9(3) . .
C11 C12 K1 C83 -121.1(3) . .
C13 C12 K1 C83 110.9(3) . .
C82 C81 K1 C85 -91.0(3) . .
C80 C81 K1 C85 35.3(2) . .
Nd2 C81 K1 C85 39.2(2) . .
C82 C81 K1 C53 -87.3(3) . .
C80 C81 K1 C53 39.0(4) . .
Nd2 C81 K1 C53 42.9(4) . .
C82 C81 K1 C14 110.4(2) . .
C80 C81 K1 C14 -123.3(2) . .
Nd2 C81 K1 C14 -119.4(3) . .
C82 C81 K1 C52 -29.1(3) . .
C80 C81 K1 C52 97.3(3) . .
Nd2 C81 K1 C52 101.1(3) . .
C82 C81 K1 C80 -126.4(3) . .
Nd2 C81 K1 C80 3.8(2) . .
C82 C81 K1 C13 92.2(2) . .
C80 C81 K1 C13 -141.5(2) . .
Nd2 C81 K1 C13 -137.6(3) . .
C82 C81 K1 C84 -56.6(2) . .
C80 C81 K1 C84 69.7(2) . .
Nd2 C81 K1 C84 73.6(3) . .
C82 C81 K1 C54 -152.8(3) . .
C80 C81 K1 C54 -26.4(4) . .
Nd2 C81 K1 C54 -22.6(4) . .
C82 C81 K1 C15 103.4(2) . .
C80 C81 K1 C15 -130.3(2) . .
Nd2 C81 K1 C15 -126.4(3) . .
C82 C81 K1 C12 67.5(2) . .
C80 C81 K1 C12 -166.2(2) . .
Nd2 C81 K1 C12 -162.3(3) . .
C82 C81 K1 C83 -26.1(2) . .
C80 C81 K1 C83 100.2(3) . .
Nd2 C81 K1 C83 104.1(3) . .
C84 C83 K1 C85 -32.5(2) . .
C82 C83 K1 C85 94.5(3) . .
C84 C83 K1 C53 53.4(3) . .
C82 C83 K1 C53 -179.6(2) . .
C84 C83 K1 C14 -151.8(2) . .
C82 C83 K1 C14 -24.8(3) . .
C84 C83 K1 C52 77.7(2) . .
C82 C83 K1 C52 -155.3(2) . .
C84 C83 K1 C80 -69.1(2) . .
C82 C83 K1 C80 57.9(2) . .
C84 C83 K1 C13 -156.7(2) . .
C82 C83 K1 C13 -29.7(2) . .
C82 C83 K1 C84 127.0(4) . .
C84 C83 K1 C54 41.6(3) . .
C82 C83 K1 C54 168.6(2) . .
C84 C83 K1 C15 -177.2(2) . .
C82 C83 K1 C15 -50.2(3) . .
C84 C83 K1 C12 -179.9(3) . .
C82 C83 K1 C12 -52.9(2) . .
C84 C83 K1 C81 -100.8(3) . .
C82 C83 K1 C81 26.2(2) . .
C14 C15 K2 C87 151.8(2) . 1_655
C16 C15 K2 C87 21.2(3) . 1_655
C10 C15 K2 C87 -86.6(3) . 1_655
K1 C15 K2 C87 -166.3(4) . 1_655
C14 C15 K2 C103 -16.5(3) . 1_655
C16 C15 K2 C103 -147.2(2) . 1_655
C10 C15 K2 C103 105.0(3) . 1_655
K1 C15 K2 C103 25.3(5) . 1_655
C14 C15 K2 C104 13.1(3) . 1_655
C16 C15 K2 C104 -117.6(2) . 1_655
C10 C15 K2 C104 134.6(2) . 1_655
K1 C15 K2 C104 54.9(5) . 1_655
C14 C15 K2 C102 -44.6(3) . 1_655
C16 C15 K2 C102 -175.3(2) . 1_655
C10 C15 K2 C102 76.9(3) . 1_655
K1 C15 K2 C102 -2.8(5) . 1_655
C14 C15 K2 C16 130.7(4) . .
C10 C15 K2 C16 -107.8(4) . .
K1 C15 K2 C16 172.5(6) . .
C14 C15 K2 C86 142.9(3) . 1_655
C16 C15 K2 C86 12.2(4) . 1_655
C10 C15 K2 C86 -95.6(3) . 1_655
K1 C15 K2 C86 -175.3(3) . 1_655
C14 C15 K2 C10 -121.5(4) . .
C16 C15 K2 C10 107.8(4) . .
K1 C15 K2 C10 -79.7(4) . .
C16 C15 K2 C14 -130.7(4) . .
C10 C15 K2 C14 121.5(4) . .
K1 C15 K2 C14 41.8(4) . .
C14 C15 K2 C88 133.2(2) . 1_655
C16 C15 K2 C88 2.6(3) . 1_655
C10 C15 K2 C88 -105.2(3) . 1_655
K1 C15 K2 C88 175.0(4) . 1_655
C14 C15 K2 C21 167.5(3) . .
C16 C15 K2 C21 36.8(2) . .
C10 C15 K2 C21 -71.0(3) . .
K1 C15 K2 C21 -150.7(5) . .
C17 C16 K2 C15 -128.2(4) . .
C21 C16 K2 C15 107.5(3) . .
C17 C16 K2 C87 69.8(3) . 1_655
C15 C16 K2 C87 -162.0(2) . 1_655
C21 C16 K2 C87 -54.5(2) . 1_655
C17 C16 K2 C103 -81.7(3) . 1_655
C15 C16 K2 C103 46.5(3) . 1_655
C21 C16 K2 C103 154.0(2) . 1_655
C17 C16 K2 C104 -47.5(3) . 1_655
C15 C16 K2 C104 80.6(3) . 1_655
C21 C16 K2 C104 -171.8(2) . 1_655
C17 C16 K2 C102 -119.1(3) . 1_655
C15 C16 K2 C102 9.1(4) . 1_655
C21 C16 K2 C102 116.6(3) . 1_655
C17 C16 K2 C86 59.5(3) . 1_655
C15 C16 K2 C86 -172.4(2) . 1_655
C21 C16 K2 C86 -64.8(2) . 1_655
C17 C16 K2 C10 -167.2(4) . .
C15 C16 K2 C10 -39.0(2) . .
C21 C16 K2 C10 68.5(2) . .
C17 C16 K2 C14 -102.2(3) . .
C15 C16 K2 C14 25.9(2) . .
C21 C16 K2 C14 133.5(3) . .
C17 C16 K2 C88 54.4(3) . 1_655
C15 C16 K2 C88 -177.5(3) . 1_655
C21 C16 K2 C88 -69.9(2) . 1_655
C17 C16 K2 C21 124.3(4) . .
C15 C16 K2 C21 -107.5(3) . .
C11 C10 K2 C15 111.1(4) . .
C9 C10 K2 C15 -110.9(4) . .
K1 C10 K2 C15 23.2(2) . .
C11 C10 K2 C87 -140.5(3) . 1_655
C9 C10 K2 C87 -2.6(3) . 1_655
C15 C10 K2 C87 108.4(3) . 1_655
K1 C10 K2 C87 131.55(17) . 1_655
C11 C10 K2 C103 21.0(3) . 1_655
C9 C10 K2 C103 159.0(2) . 1_655
C15 C10 K2 C103 -90.1(3) . 1_655
K1 C10 K2 C103 -66.91(19) . 1_655
C11 C10 K2 C104 48.1(3) . 1_655
C9 C10 K2 C104 -173.9(2) . 1_655
C15 C10 K2 C104 -63.0(3) . 1_655
K1 C10 K2 C104 -39.8(2) . 1_655
C11 C10 K2 C102 -9.5(3) . 1_655
C9 C10 K2 C102 128.5(2) . 1_655
C15 C10 K2 C102 -120.6(2) . 1_655
K1 C10 K2 C102 -97.43(17) . 1_655
C11 C10 K2 C16 150.6(3) . .
C9 C10 K2 C16 -71.4(2) . .
C15 C10 K2 C16 39.5(2) . .
K1 C10 K2 C16 62.66(17) . .
C11 C10 K2 C86 -127.2(3) . 1_655
C9 C10 K2 C86 10.8(3) . 1_655
C15 C10 K2 C86 121.7(3) . 1_655
K1 C10 K2 C86 144.86(16) . 1_655
C11 C10 K2 C14 80.4(3) . .
C9 C10 K2 C14 -141.6(3) . .
C15 C10 K2 C14 -30.7(2) . .
K1 C10 K2 C14 -7.50(13) . .
C11 C10 K2 C88 -165.5(3) . 1_655
C9 C10 K2 C88 -27.5(3) . 1_655
C15 C10 K2 C88 83.4(3) . 1_655
K1 C10 K2 C88 106.60(18) . 1_655
C11 C10 K2 C21 -172.4(3) . .
C9 C10 K2 C21 -34.5(2) . .
C15 C10 K2 C21 76.5(3) . .
K1 C10 K2 C21 99.6(2) . .
C13 C14 K2 C15 -116.1(4) . .
K1 C14 K2 C15 -22.3(2) . .
C13 C14 K2 C87 -157.3(3) . 1_655
C15 C14 K2 C87 -41.2(3) . 1_655
K1 C14 K2 C87 -63.5(3) . 1_655
C13 C14 K2 C103 49.2(3) . 1_655
C15 C14 K2 C103 165.3(2) . 1_655
K1 C14 K2 C103 143.0(2) . 1_655
C13 C14 K2 C104 75.2(3) . 1_655
C15 C14 K2 C104 -168.7(2) . 1_655
K1 C14 K2 C104 169.0(2) . 1_655
C13 C14 K2 C102 28.6(3) . 1_655
C15 C14 K2 C102 144.8(2) . 1_655
K1 C14 K2 C102 122.5(2) . 1_655
C13 C14 K2 C16 -144.3(3) . .
C15 C14 K2 C16 -28.1(2) . .
K1 C14 K2 C16 -50.4(2) . .
C13 C14 K2 C86 160.3(3) . 1_655
C15 C14 K2 C86 -83.6(4) . 1_655
K1 C14 K2 C86 -105.9(4) . 1_655
C13 C14 K2 C10 -83.1(3) . .
C15 C14 K2 C10 33.0(2) . .
K1 C14 K2 C10 10.71(18) . .
C13 C14 K2 C88 -171.4(3) . 1_655
C15 C14 K2 C88 -55.2(3) . 1_655
K1 C14 K2 C88 -77.5(3) . 1_655
C13 C14 K2 C21 -125.1(3) . .
C15 C14 K2 C21 -9.0(2) . .
K1 C14 K2 C21 -31.3(2) . .
C20 C21 K2 C15 -147.9(4) . .
C9 C21 K2 C15 76.7(2) . .
C16 C21 K2 C15 -41.3(2) . .
Nd1 C21 K2 C15 63.9(6) . .
C20 C21 K2 C87 18.7(3) . 1_655
C9 C21 K2 C87 -116.6(2) . 1_655
C16 C21 K2 C87 125.3(2) . 1_655
Nd1 C21 K2 C87 -129.5(6) . 1_655
C20 C21 K2 C103 -157.5(3) . 1_655
C9 C21 K2 C103 67.2(4) . 1_655
C16 C21 K2 C103 -50.9(4) . 1_655
Nd1 C21 K2 C103 54.3(8) . 1_655
C20 C21 K2 C104 -92.4(4) . 1_655
C9 C21 K2 C104 132.2(3) . 1_655
C16 C21 K2 C104 14.1(4) . 1_655
Nd1 C21 K2 C104 119.3(6) . 1_655
C20 C21 K2 C102 132.4(3) . 1_655
C9 C21 K2 C102 -3.0(4) . 1_655
C16 C21 K2 C102 -121.0(3) . 1_655
Nd1 C21 K2 C102 -15.9(8) . 1_655
C20 C21 K2 C16 -106.6(4) . .
C9 C21 K2 C16 118.1(3) . .
Nd1 C21 K2 C16 105.2(7) . .
C20 C21 K2 C86 18.4(3) . 1_655
C9 C21 K2 C86 -116.9(2) . 1_655
C16 C21 K2 C86 125.0(2) . 1_655
Nd1 C21 K2 C86 -129.8(6) . 1_655
C20 C21 K2 C10 170.3(4) . .
C9 C21 K2 C10 34.9(2) . .
C16 C21 K2 C10 -83.2(3) . .
Nd1 C21 K2 C10 22.0(6) . .
C20 C21 K2 C14 -142.2(3) . .
C9 C21 K2 C14 82.5(2) . .
C16 C21 K2 C14 -35.6(2) . .
Nd1 C21 K2 C14 69.6(6) . .
C20 C21 K2 C88 -2.9(3) . 1_655
C9 C21 K2 C88 -138.2(2) . 1_655
C16 C21 K2 C88 103.7(2) . 1_655
Nd1 C21 K2 C88 -151.1(6) . 1_655
